data_7716034
loop_
_publ_author_name
'An, Seonghyeon'
'Han, Jihun'
'Kim, Dongwon'
'Lee, Haeri'
'Jung, Ok-Sang'

_publ_section_title
;
 Coordinating nature of M<sub>6</sub>L<sub>12</sub> double-stranded
 macrocycles: co-ligand competition of perchlorate, water, and
 acetonitrile depending on metal(II) ions.
;
_journal_issue 23
_journal_name_full 'Dalton transactions (Cambridge, England : 2003)'
_journal_page_first 9692
_journal_page_last 9699
_journal_paper_doi 10.1039/d4dt00902a
_journal_volume 53
_journal_year 2024
_chemical_formula_moiety 'C80 H104 Cl3 Cu2 N8 O8 Si4, 4(C7 H8), Cl O4'
_chemical_formula_sum 'C108 H136 Cl4 Cu2 N8 O12 Si4'
_chemical_formula_weight 2119.48
_space_group_crystal_system monoclinic
_space_group_IT_number 14
_space_group_name_Hall '-P 2yn'
_space_group_name_H-M_alt 'P 1 21/n 1'
_atom_sites_solution_hydrogens geom
_atom_sites_solution_primary dual
_audit_creation_method SHELXL-2019/2
_audit_update_record
;
2024-04-24 deposited with the CCDC.	2024-05-14 downloaded from the CCDC.
;
_cell_angle_alpha 90
_cell_angle_beta 91.477(2)
_cell_angle_gamma 90
_cell_formula_units_Z 4
_cell_length_a 16.9088(8)
_cell_length_b 36.9843(18)
_cell_length_c 17.1187(7)
_cell_measurement_reflns_used 9900
_cell_measurement_temperature 173(2)
_cell_measurement_theta_max 25.62
_cell_measurement_theta_min 2.20
_cell_volume 10701.8(8)
_computing_cell_refinement 'Bruker APEX4 software'
_computing_data_collection 'Bruker APEX4 software'
_computing_data_reduction 'Bruker APEX4 software'
_computing_molecular_graphics ORTEP
_computing_publication_material CIFTAB
_computing_structure_refinement 'SHELXL-2019/2 (Sheldrick, 2019)'
_computing_structure_solution 'SHELXT 2018/2 (Sheldrick, 2018)'
_diffrn_ambient_temperature 173(2)
_diffrn_measured_fraction_theta_full 0.998
_diffrn_measured_fraction_theta_max 0.996
_diffrn_measurement_device_type 'Photon II detector'
_diffrn_measurement_method 'phi and omega scans'
_diffrn_radiation_type MoK\a
_diffrn_radiation_wavelength 0.71073
_diffrn_reflns_av_R_equivalents 0.1079
_diffrn_reflns_av_unetI/netI 0.0362
_diffrn_reflns_Laue_measured_fraction_full 0.998
_diffrn_reflns_Laue_measured_fraction_max 0.996
_diffrn_reflns_limit_h_max 21
_diffrn_reflns_limit_h_min -21
_diffrn_reflns_limit_k_max 46
_diffrn_reflns_limit_k_min -46
_diffrn_reflns_limit_l_max 21
_diffrn_reflns_limit_l_min -21
_diffrn_reflns_number 502164
_diffrn_reflns_point_group_measured_fraction_full 0.998
_diffrn_reflns_point_group_measured_fraction_max 0.996
_diffrn_reflns_theta_full 25.242
_diffrn_reflns_theta_max 26.452
_diffrn_reflns_theta_min 2.002
_diffrn_source 'Ius Microfocus'
_exptl_absorpt_coefficient_mu 0.605
_exptl_absorpt_correction_T_max 0.7454
_exptl_absorpt_correction_T_min 0.6655
_exptl_absorpt_correction_type multi-scan
_exptl_absorpt_process_details SADABS
_exptl_crystal_colour blue
_exptl_crystal_density_diffrn 1.315
_exptl_crystal_description block
_exptl_crystal_F_000 4472
_exptl_crystal_size_max 0.200
_exptl_crystal_size_mid 0.100
_exptl_crystal_size_min 0.100
_refine_diff_density_max 0.893
_refine_diff_density_min -0.776
_refine_diff_density_rms 0.085
_refine_ls_extinction_method none
_refine_ls_goodness_of_fit_ref 1.081
_refine_ls_hydrogen_treatment constr
_refine_ls_matrix_type full
_refine_ls_number_parameters 1593
_refine_ls_number_reflns 21979
_refine_ls_number_restraints 1618
_refine_ls_restrained_S_all 1.104
_refine_ls_R_factor_all 0.0814
_refine_ls_R_factor_gt 0.0620
_refine_ls_shift/su_max 0.006
_refine_ls_shift/su_mean 0.000
_refine_ls_structure_factor_coef Fsqd
_refine_ls_weighting_details 'w=1/[\s^2^(Fo^2^)+(0.0807P)^2^+23.0061P] where P=(Fo^2^+2Fc^2^)/3'
_refine_ls_weighting_scheme calc
_refine_ls_wR_factor_gt 0.1666
_refine_ls_wR_factor_ref 0.1833
_reflns_Friedel_coverage 0.000
_reflns_number_gt 17289
_reflns_number_total 21979
_reflns_threshold_expression 'I > 2\s(I)'
_cod_data_source_file d4dt00902a2.cif
_cod_data_source_block CuClO42_mDCPPS_Cl_ex
_cod_depositor_comments
;
The following automatic conversions were performed:

data item '_exptl_absorpt_correction_type' value 'MULTI-SCAN' was
changed to 'multi-scan' in accordance with the
/home/data/users/saulius/crontab/automatic-downloads/rss-feeds/RSC/lib/dictionaries/cif_core.dic
dictionary named 'cif_core.dic' version 2.4.2 last updated on
2011-04-26.

Automatic conversion script
Id: cif_fix_values 8170 2020-07-09 18:12:32Z antanas 

 Adding full bibliography for 7716032--7716036.cif.
;
_cod_original_sg_symbol_H-M 'P 21/n'
_cod_database_code 7716034
_shelx_shelxl_version_number 2019/2
_shelx_space_group_comment
; 
The symmetry employed for this shelxl refinement is uniquely defined 
by the following loop, which should always be used as a source of 
symmetry information in preference to the above space-group names. 
They are only intended as comments. 
;
_shelx_estimated_absorpt_t_min 0.889
_shelx_estimated_absorpt_t_max 0.942

loop_
_space_group_symop_operation_xyz
'x, y, z'
'-x+1/2, y+1/2, -z+1/2'
'-x, -y, -z'
'x-1/2, -y-1/2, z-1/2'

loop_
_atom_site_label
_atom_site_type_symbol
_atom_site_fract_x
_atom_site_fract_y
_atom_site_fract_z
_atom_site_U_iso_or_equiv
_atom_site_adp_type
_atom_site_occupancy
_atom_site_site_symmetry_order
_atom_site_calc_flag
_atom_site_refinement_flags_posn
_atom_site_refinement_flags_adp
_atom_site_refinement_flags_occupancy
_atom_site_disorder_assembly
_atom_site_disorder_group
C15T C 0.7173(4) 0.59844(18) 0.1870(6) 0.150(3) Uani 1 1 d G U . . .
C16T C 0.7140(4) 0.5708(3) 0.2419(4) 0.143(3) Uani 1 1 d G U . . .
H16T H 0.735933 0.574362 0.292940 0.172 Uiso 1 1 calc R U . . .
C17T C 0.6785(4) 0.5381(2) 0.2221(5) 0.158(4) Uani 1 1 d G U . . .
H17T H 0.676260 0.519204 0.259601 0.190 Uiso 1 1 calc R U . . .
C18T C 0.6464(5) 0.53291(19) 0.1473(6) 0.182(4) Uani 1 1 d G U . . .
H18T H 0.622164 0.510519 0.133807 0.218 Uiso 1 1 calc R U . . .
C19T C 0.6497(5) 0.5605(3) 0.0924(4) 0.209(5) Uani 1 1 d G U . . .
H19T H 0.627742 0.556990 0.041352 0.251 Uiso 1 1 calc R U . . .
C20T C 0.6852(4) 0.5933(2) 0.1122(5) 0.128(3) Uani 1 1 d DG U . . .
H20T H 0.687415 0.612148 0.074690 0.154 Uiso 1 1 calc R U . . .
C21T C 0.7490(12) 0.6344(5) 0.2072(12) 0.280(8) Uani 1 1 d D U . . .
H21A H 0.764378 0.634930 0.262765 0.420 Uiso 1 1 calc R U . . .
H21B H 0.708432 0.652760 0.196505 0.420 Uiso 1 1 calc R U . . .
H21C H 0.795408 0.639372 0.175758 0.420 Uiso 1 1 calc R U . . .
C22T C 0.2977(5) 0.4950(3) 0.1038(5) 0.074(3) Uani 0.470(6) 1 d G U P A 1
C23T C 0.2796(5) 0.4720(2) 0.1650(6) 0.082(3) Uani 0.470(6) 1 d G U P A 1
H23T H 0.235481 0.456186 0.160184 0.099 Uiso 0.470(6) 1 calc R U P A 1
C24T C 0.3261(6) 0.4721(2) 0.2331(5) 0.083(3) Uani 0.470(6) 1 d G U P A 1
H24T H 0.313725 0.456367 0.274939 0.100 Uiso 0.470(6) 1 calc R U P A 1
C25T C 0.3907(6) 0.4953(3) 0.2401(6) 0.086(4) Uani 0.470(6) 1 d G U P A 1
H25T H 0.422423 0.495323 0.286730 0.103 Uiso 0.470(6) 1 calc R U P A 1
C26T C 0.4087(6) 0.5183(3) 0.1790(7) 0.124(6) Uani 0.470(6) 1 d G U P A 1
H26T H 0.452877 0.534100 0.183765 0.148 Uiso 0.470(6) 1 calc R U P A 1
C27T C 0.3623(7) 0.5182(3) 0.1108(6) 0.109(5) Uani 0.470(6) 1 d G U P A 1
H27T H 0.374634 0.533920 0.069008 0.130 Uiso 0.470(6) 1 calc R U P A 1
C28T C 0.2417(10) 0.4912(5) 0.0408(11) 0.116(5) Uani 0.470(6) 1 d . U P A 1
H28A H 0.264080 0.500820 -0.007101 0.174 Uiso 0.470(6) 1 calc R U P A 1
H28B H 0.193392 0.504532 0.052770 0.174 Uiso 0.470(6) 1 calc R U P A 1
H28C H 0.228951 0.465530 0.033516 0.174 Uiso 0.470(6) 1 calc R U P A 1
C29T C 0.3979(13) 0.4717(4) 0.1552(10) 0.196(8) Uani 0.530(6) 1 d G U P A 2
C30T C 0.3295(10) 0.4509(6) 0.1542(11) 0.211(8) Uani 0.530(6) 1 d G U P A 2
H30T H 0.281414 0.460874 0.172096 0.254 Uiso 0.530(6) 1 calc R U P A 2
C31T C 0.3313(9) 0.4155(5) 0.1271(10) 0.196(8) Uani 0.530(6) 1 d G U P A 2
H31T H 0.284508 0.401276 0.126391 0.235 Uiso 0.530(6) 1 calc R U P A 2
C32T C 0.4016(12) 0.4009(3) 0.1009(9) 0.149(6) Uani 0.530(6) 1 d G U P A 2
H32T H 0.402861 0.376716 0.082367 0.179 Uiso 0.530(6) 1 calc R U P A 2
C33T C 0.4701(9) 0.4217(5) 0.1019(9) 0.185(7) Uani 0.530(6) 1 d G U P A 2
H33T H 0.518121 0.411756 0.084048 0.222 Uiso 0.530(6) 1 calc R U P A 2
C34T C 0.4682(10) 0.4571(5) 0.1291(9) 0.149(6) Uani 0.530(6) 1 d G U P A 2
H34T H 0.515029 0.471354 0.129753 0.179 Uiso 0.530(6) 1 calc R U P A 2
C35T C 0.389(2) 0.5009(9) 0.2048(18) 0.213(10) Uani 0.530(6) 1 d . U P A 2
H35A H 0.373898 0.492124 0.256522 0.320 Uiso 0.530(6) 1 calc R U P A 2
H35B H 0.346701 0.516702 0.183729 0.320 Uiso 0.530(6) 1 calc R U P A 2
H35C H 0.438267 0.514375 0.209287 0.320 Uiso 0.530(6) 1 calc R U P A 2
Cl4 Cl 0.2955(6) 0.7409(3) 0.9642(6) 0.077(2) Uani 0.504(13) 1 d . U P B 3
O9 O 0.3544(9) 0.7444(5) 1.0231(6) 0.129(6) Uani 0.504(13) 1 d . U P B 3
O10 O 0.2798(16) 0.7549(6) 0.9077(11) 0.183(7) Uani 0.504(13) 1 d . U P B 3
O11 O 0.2928(10) 0.6970(3) 0.9440(7) 0.128(5) Uani 0.504(13) 1 d . U P B 3
O12 O 0.2294(9) 0.7421(5) 1.0006(15) 0.171(7) Uani 0.504(13) 1 d . U P B 3
Cl5 Cl 0.2904(6) 0.72931(19) 0.9674(5) 0.0610(15) Uani 0.496(13) 1 d . U P B 4
O13 O 0.2238(10) 0.7166(6) 0.9360(9) 0.171(7) Uani 0.496(13) 1 d D U P B 4
O14 O 0.3566(10) 0.7152(6) 0.9922(12) 0.163(7) Uani 0.496(13) 1 d . U P B 4
O15 O 0.3296(7) 0.7565(5) 0.9073(6) 0.105(4) Uani 0.496(13) 1 d D U P B 4
O16 O 0.2601(10) 0.7471(4) 1.0359(5) 0.103(5) Uani 0.496(13) 1 d . U P B 4
Cl3 Cl 0.2877(6) 0.8167(3) 0.4829(7) 0.069(2) Uani 0.547(13) 1 d . U P C 5
O5 O 0.2673(9) 0.7822(3) 0.4712(7) 0.065(3) Uani 0.547(13) 1 d . U P C 5
O6 O 0.3529(11) 0.8203(4) 0.4328(11) 0.182(7) Uani 0.547(13) 1 d . U P C 5
O7 O 0.3148(10) 0.8224(4) 0.5581(8) 0.146(5) Uani 0.547(13) 1 d . U P C 5
O8 O 0.2335(12) 0.8396(4) 0.4616(13) 0.189(8) Uani 0.547(13) 1 d . U P C 5
Cl3R Cl 0.2670(6) 0.8172(3) 0.4773(6) 0.0539(17) Uani 0.453(13) 1 d D U P C 6
O5R O 0.2820(9) 0.7798(3) 0.4939(8) 0.051(3) Uani 0.453(13) 1 d D U P C 6
O7R O 0.2692(11) 0.8259(4) 0.3947(7) 0.130(6) Uani 0.453(13) 1 d D U P C 6
O8R O 0.1890(6) 0.8238(3) 0.5086(8) 0.096(4) Uani 0.453(13) 1 d D U P C 6
O6R O 0.3209(10) 0.8396(4) 0.5198(12) 0.143(6) Uani 0.453(13) 1 d D U P C 6
C8T C 0.4510(4) 0.94681(18) 0.5765(4) 0.078(3) Uani 0.677(10) 1 d DG U P D 7
C9T C 0.4275(3) 0.9117(2) 0.5589(5) 0.083(4) Uani 0.677(10) 1 d G U P D 7
H9T H 0.374067 0.904583 0.565162 0.100 Uiso 0.677(10) 1 calc R U P D 7
C10T C 0.4824(4) 0.88684(15) 0.5323(4) 0.088(3) Uani 0.677(10) 1 d G U P D 7
H10T H 0.466370 0.862812 0.520247 0.105 Uiso 0.677(10) 1 calc R U P D 7
C11T C 0.5606(4) 0.89719(18) 0.5232(4) 0.077(3) Uani 0.677(10) 1 d G U P D 7
H11T H 0.598104 0.880229 0.504918 0.092 Uiso 0.677(10) 1 calc R U P D 7
C12T C 0.5841(3) 0.9323(2) 0.5407(5) 0.075(3) Uani 0.677(10) 1 d G U P D 7
H12T H 0.637536 0.939418 0.534501 0.090 Uiso 0.677(10) 1 calc R U P D 7
C13T C 0.5292(4) 0.95716(16) 0.5674(5) 0.073(3) Uani 0.677(10) 1 d G U P D 7
H13T H 0.545233 0.981190 0.579415 0.088 Uiso 0.677(10) 1 calc R U P D 7
C14T C 0.3922(8) 0.9721(4) 0.6076(8) 0.117(4) Uani 0.677(10) 1 d D U P D 7
H14Q H 0.346017 0.973196 0.571873 0.175 Uiso 0.677(10) 1 calc R U P D 7
H14R H 0.415737 0.996268 0.612579 0.175 Uiso 0.677(10) 1 calc R U P D 7
H14S H 0.375731 0.963783 0.659029 0.175 Uiso 0.677(10) 1 calc R U P D 7
C8R C 0.5079(8) 0.9072(3) 0.5373(8) 0.068(4) Uani 0.323(10) 1 d G U P D 8
C9R C 0.5576(6) 0.9372(4) 0.5409(10) 0.064(5) Uani 0.323(10) 1 d G U P D 8
H9R H 0.610147 0.935366 0.523064 0.076 Uiso 0.323(10) 1 calc R U P D 8
C10R C 0.5303(8) 0.9697(3) 0.5707(11) 0.068(5) Uani 0.323(10) 1 d G U P D 8
H10R H 0.564290 0.990151 0.573137 0.081 Uiso 0.323(10) 1 calc R U P D 8
C11R C 0.4534(9) 0.9723(3) 0.5968(9) 0.081(5) Uani 0.323(10) 1 d G U P D 8
H11R H 0.434771 0.994559 0.617153 0.097 Uiso 0.323(10) 1 calc R U P D 8
C12R C 0.4037(7) 0.9424(4) 0.5932(10) 0.080(5) Uani 0.323(10) 1 d G U P D 8
H12R H 0.351108 0.944184 0.611097 0.096 Uiso 0.323(10) 1 calc R U P D 8
C13R C 0.4309(8) 0.9099(3) 0.5635(10) 0.072(6) Uani 0.323(10) 1 d G U P D 8
H13R H 0.396964 0.889399 0.561024 0.087 Uiso 0.323(10) 1 calc R U P D 8
C14R C 0.5382(15) 0.8737(6) 0.5025(13) 0.087(6) Uani 0.323(10) 1 d . U P D 8
H14T H 0.540024 0.876511 0.445614 0.131 Uiso 0.323(10) 1 calc R U P D 8
H14U H 0.503139 0.853527 0.515012 0.131 Uiso 0.323(10) 1 calc R U P D 8
H14V H 0.591512 0.868774 0.523575 0.131 Uiso 0.323(10) 1 calc R U P D 8
C11A C -0.0612(16) 0.6170(8) 0.3622(17) 0.041(4) Uani 0.49(2) 1 d . U P E 9
H11A H -0.107956 0.633359 0.366214 0.050 Uiso 0.49(2) 1 calc R U P E 9
C12A C -0.0748(10) 0.5801(5) 0.3002(13) 0.047(3) Uani 0.49(2) 1 d . U P E 9
H12A H -0.121081 0.583828 0.264504 0.056 Uiso 0.49(2) 1 calc R U P E 9
H12B H -0.027336 0.575919 0.268792 0.056 Uiso 0.49(2) 1 calc R U P E 9
C13A C -0.0882(13) 0.5498(4) 0.3534(10) 0.080(4) Uani 0.49(2) 1 d . U P E 9
H13A H -0.145540 0.547035 0.362068 0.096 Uiso 0.49(2) 1 calc R U P E 9
H13B H -0.068627 0.527093 0.330007 0.096 Uiso 0.49(2) 1 calc R U P E 9
C14A C -0.0494(13) 0.5560(4) 0.4228(9) 0.077(4) Uani 0.49(2) 1 d . U P E 9
H14A H 0.003680 0.544720 0.422440 0.093 Uiso 0.49(2) 1 calc R U P E 9
H14B H -0.079232 0.545087 0.465956 0.093 Uiso 0.49(2) 1 calc R U P E 9
C15A C -0.042(3) 0.5947(10) 0.435(3) 0.051(4) Uani 0.49(2) 1 d . U P E 9
H15A H 0.013026 0.600179 0.452895 0.061 Uiso 0.49(2) 1 calc R U P E 9
H15B H -0.077592 0.602131 0.477044 0.061 Uiso 0.49(2) 1 calc R U P E 9
C11E C -0.0533(14) 0.6136(7) 0.3516(15) 0.036(3) Uani 0.51(2) 1 d . U P E 10
H11E H -0.093870 0.633006 0.357212 0.044 Uiso 0.51(2) 1 calc R U P E 10
C12E C -0.0936(13) 0.5884(6) 0.3022(14) 0.068(5) Uani 0.51(2) 1 d . U P E 10
H12C H -0.056506 0.577033 0.265679 0.082 Uiso 0.51(2) 1 calc R U P E 10
H12D H -0.136277 0.600498 0.271390 0.082 Uiso 0.51(2) 1 calc R U P E 10
C13E C -0.1282(14) 0.5599(6) 0.3564(12) 0.105(5) Uani 0.51(2) 1 d . U P E 10
H13C H -0.186394 0.562613 0.357082 0.126 Uiso 0.51(2) 1 calc R U P E 10
H13D H -0.116017 0.535470 0.336528 0.126 Uiso 0.51(2) 1 calc R U P E 10
C14E C -0.0973(14) 0.5637(5) 0.4304(10) 0.094(5) Uani 0.51(2) 1 d . U P E 10
H14C H -0.065196 0.542132 0.443865 0.113 Uiso 0.51(2) 1 calc R U P E 10
H14D H -0.141096 0.565132 0.467547 0.113 Uiso 0.51(2) 1 calc R U P E 10
C15E C -0.044(3) 0.5986(11) 0.439(3) 0.057(5) Uani 0.51(2) 1 d . U P E 10
H15C H 0.011536 0.592583 0.453567 0.069 Uiso 0.51(2) 1 calc R U P E 10
H15D H -0.065147 0.615796 0.478023 0.069 Uiso 0.51(2) 1 calc R U P E 10
C11B C 0.2090(11) 0.6168(6) 0.8172(13) 0.044(3) Uani 0.545(18) 1 d . U P F 11
H11B H 0.211371 0.635000 0.860420 0.053 Uiso 0.545(18) 1 calc R U P F 11
C12B C 0.1691(12) 0.5817(5) 0.8422(13) 0.055(4) Uani 0.545(18) 1 d . U P F 11
H12E H 0.134828 0.586274 0.887123 0.066 Uiso 0.545(18) 1 calc R U P F 11
H12F H 0.135815 0.571994 0.798587 0.066 Uiso 0.545(18) 1 calc R U P F 11
C13B C 0.2313(7) 0.5552(3) 0.8644(10) 0.079(4) Uani 0.545(18) 1 d . U P F 11
H13E H 0.248195 0.558344 0.919753 0.095 Uiso 0.545(18) 1 calc R U P F 11
H13F H 0.211878 0.530160 0.856778 0.095 Uiso 0.545(18) 1 calc R U P F 11
C14B C 0.2973(13) 0.5628(5) 0.8123(13) 0.079(5) Uani 0.545(18) 1 d . U P F 11
H14E H 0.291465 0.549259 0.762579 0.095 Uiso 0.545(18) 1 calc R U P F 11
H14F H 0.348881 0.556658 0.837656 0.095 Uiso 0.545(18) 1 calc R U P F 11
C15B C 0.2897(16) 0.6021(5) 0.7995(17) 0.052(4) Uani 0.545(18) 1 d . U P F 11
H15E H 0.301346 0.607540 0.744342 0.062 Uiso 0.545(18) 1 calc R U P F 11
H15F H 0.329645 0.614724 0.832806 0.062 Uiso 0.545(18) 1 calc R U P F 11
C11F C 0.1946(12) 0.6123(7) 0.8116(14) 0.036(3) Uani 0.455(18) 1 d . U P F 12
H11F H 0.183158 0.628205 0.857134 0.044 Uiso 0.455(18) 1 calc R U P F 12
C12F C 0.1590(14) 0.5738(6) 0.8318(14) 0.044(4) Uani 0.455(18) 1 d . U P F 12
H12G H 0.147710 0.571870 0.888112 0.053 Uiso 0.455(18) 1 calc R U P F 12
H12H H 0.109776 0.569058 0.800930 0.053 Uiso 0.455(18) 1 calc R U P F 12
C13F C 0.2245(7) 0.5477(3) 0.8093(9) 0.060(4) Uani 0.455(18) 1 d . U P F 12
H13G H 0.221329 0.541946 0.752862 0.072 Uiso 0.455(18) 1 calc R U P F 12
H13H H 0.221690 0.524943 0.839616 0.072 Uiso 0.455(18) 1 calc R U P F 12
C14F C 0.3058(13) 0.5702(6) 0.8317(12) 0.061(4) Uani 0.455(18) 1 d . U P F 12
H14G H 0.317174 0.568784 0.888603 0.073 Uiso 0.455(18) 1 calc R U P F 12
H14H H 0.351084 0.559685 0.804073 0.073 Uiso 0.455(18) 1 calc R U P F 12
C15F C 0.2934(17) 0.6104(6) 0.8066(19) 0.048(4) Uani 0.455(18) 1 d . U P F 12
H15G H 0.311664 0.614957 0.752986 0.058 Uiso 0.455(18) 1 calc R U P F 12
H15H H 0.319848 0.627405 0.843493 0.058 Uiso 0.455(18) 1 calc R U P F 12
C11C C 0.6682(11) 0.6389(6) 0.5812(12) 0.033(3) Uani 0.68(2) 1 d . U P G 13
H11C H 0.680737 0.614737 0.604373 0.039 Uiso 0.68(2) 1 calc R U P G 13
C12C C 0.6656(15) 0.6329(7) 0.4842(12) 0.047(3) Uani 0.68(2) 1 d . U P G 13
H12I H 0.666018 0.606961 0.470305 0.057 Uiso 0.68(2) 1 calc R U P G 13
H12J H 0.618663 0.644643 0.459434 0.057 Uiso 0.68(2) 1 calc R U P G 13
C13C C 0.7437(6) 0.6520(5) 0.4611(5) 0.069(3) Uani 0.68(2) 1 d . U P G 13
H13I H 0.733475 0.677350 0.444813 0.083 Uiso 0.68(2) 1 calc R U P G 13
H13J H 0.769143 0.639050 0.417853 0.083 Uiso 0.68(2) 1 calc R U P G 13
C14C C 0.7963(8) 0.6506(4) 0.5372(9) 0.059(3) Uani 0.68(2) 1 d . U P G 13
H14I H 0.817509 0.626047 0.546999 0.071 Uiso 0.68(2) 1 calc R U P G 13
H14J H 0.840637 0.668074 0.535442 0.071 Uiso 0.68(2) 1 calc R U P G 13
C15C C 0.7367(11) 0.6613(4) 0.5974(12) 0.039(3) Uani 0.68(2) 1 d . U P G 13
H15I H 0.758093 0.656779 0.650907 0.047 Uiso 0.68(2) 1 calc R U P G 13
H15J H 0.723026 0.687236 0.592445 0.047 Uiso 0.68(2) 1 calc R U P G 13
C11G C 0.660(2) 0.6388(13) 0.571(2) 0.030(4) Uani 0.32(2) 1 d . U P G 14
H11G H 0.676786 0.615667 0.596324 0.035 Uiso 0.32(2) 1 calc R U P G 14
C12G C 0.666(3) 0.6337(14) 0.495(2) 0.035(5) Uani 0.32(2) 1 d . U P G 14
H12K H 0.638434 0.653538 0.466818 0.042 Uiso 0.32(2) 1 calc R U P G 14
H12L H 0.639547 0.610783 0.480339 0.042 Uiso 0.32(2) 1 calc R U P G 14
C13G C 0.7522(10) 0.6322(7) 0.4677(11) 0.048(5) Uani 0.32(2) 1 d . U P G 14
H13K H 0.755972 0.639352 0.412242 0.058 Uiso 0.32(2) 1 calc R U P G 14
H13L H 0.775130 0.607741 0.474967 0.058 Uiso 0.32(2) 1 calc R U P G 14
C14G C 0.7957(18) 0.6616(7) 0.5257(19) 0.050(5) Uani 0.32(2) 1 d . U P G 14
H14K H 0.845274 0.651519 0.548494 0.060 Uiso 0.32(2) 1 calc R U P G 14
H14L H 0.808408 0.683939 0.496558 0.060 Uiso 0.32(2) 1 calc R U P G 14
C15G C 0.735(2) 0.6700(8) 0.592(2) 0.031(5) Uani 0.32(2) 1 d . U P G 14
H15K H 0.715638 0.695209 0.587919 0.037 Uiso 0.32(2) 1 calc R U P G 14
H15L H 0.759371 0.665981 0.644165 0.037 Uiso 0.32(2) 1 calc R U P G 14
C11D C 0.3984(9) 0.6410(3) 0.1129(7) 0.047(2) Uani 0.765(8) 1 d . U P H 15
H11D H 0.398826 0.663055 0.079065 0.057 Uiso 0.765(8) 1 calc R U P H 15
C12D C 0.4448(5) 0.6113(3) 0.0711(5) 0.085(3) Uani 0.765(8) 1 d . U P H 15
H12M H 0.491936 0.621430 0.045903 0.102 Uiso 0.765(8) 1 calc R U P H 15
H12N H 0.461932 0.592119 0.108214 0.102 Uiso 0.765(8) 1 calc R U P H 15
C13D C 0.3882(8) 0.5973(5) 0.0131(8) 0.155(5) Uani 0.765(8) 1 d . U P H 15
H13M H 0.396029 0.570945 0.006269 0.187 Uiso 0.765(8) 1 calc R U P H 15
H13N H 0.395926 0.609258 -0.037895 0.187 Uiso 0.765(8) 1 calc R U P H 15
C14D C 0.3012(7) 0.6051(4) 0.0429(7) 0.129(4) Uani 0.765(8) 1 d . U P H 15
H14M H 0.269684 0.618520 0.002851 0.155 Uiso 0.765(8) 1 calc R U P H 15
H14N H 0.273621 0.582273 0.054891 0.155 Uiso 0.765(8) 1 calc R U P H 15
C15D C 0.3129(7) 0.6274(3) 0.1149(6) 0.063(2) Uani 0.765(8) 1 d . U P H 15
H15M H 0.304622 0.612638 0.162222 0.075 Uiso 0.765(8) 1 calc R U P H 15
H15N H 0.275378 0.647987 0.114853 0.075 Uiso 0.765(8) 1 calc R U P H 15
C11H C 0.402(3) 0.6318(10) 0.116(3) 0.042(5) Uani 0.235(8) 1 d . U P H 16
H11H H 0.437491 0.610402 0.108672 0.051 Uiso 0.235(8) 1 calc R U P H 16
C12H C 0.4154(15) 0.6544(7) 0.0440(12) 0.063(5) Uani 0.235(8) 1 d . U P H 16
H12O H 0.403169 0.680198 0.053925 0.076 Uiso 0.235(8) 1 calc R U P H 16
H12P H 0.470660 0.652409 0.026861 0.076 Uiso 0.235(8) 1 calc R U P H 16
C13H C 0.3589(17) 0.6386(8) -0.0152(15) 0.080(6) Uani 0.235(8) 1 d . U P H 16
H13O H 0.374989 0.614217 -0.032494 0.096 Uiso 0.235(8) 1 calc R U P H 16
H13P H 0.350238 0.654579 -0.061099 0.096 Uiso 0.235(8) 1 calc R U P H 16
C14H C 0.2837(18) 0.6376(10) 0.0409(19) 0.090(7) Uani 0.235(8) 1 d . U P H 16
H14O H 0.238879 0.624233 0.016184 0.108 Uiso 0.235(8) 1 calc R U P H 16
H14P H 0.266075 0.662300 0.054367 0.108 Uiso 0.235(8) 1 calc R U P H 16
C15H C 0.320(2) 0.6155(9) 0.120(2) 0.054(6) Uani 0.235(8) 1 d . U P H 16
H15O H 0.293470 0.622221 0.168886 0.065 Uiso 0.235(8) 1 calc R U P H 16
H15P H 0.320416 0.588952 0.113643 0.065 Uiso 0.235(8) 1 calc R U P H 16
C3A C 0.1241(2) 0.58323(11) 0.2485(2) 0.0394(9) Uani 1 1 d . U . . .
H3A H 0.091234 0.587175 0.203437 0.047 Uiso 1 1 calc R U . . .
C3B C 0.0936(2) 0.57462(11) 0.6360(2) 0.0388(8) Uani 1 1 d . U . . .
H3B H 0.047142 0.576921 0.665591 0.047 Uiso 1 1 calc R U . . .
C3C C 0.5050(3) 0.58349(11) 0.6688(2) 0.0435(9) Uani 1 1 d . U . . .
H3C H 0.541761 0.586122 0.711259 0.052 Uiso 1 1 calc R U . . .
C3D C 0.5184(2) 0.59378(12) 0.2866(3) 0.0443(10) Uani 1 1 d . U . . .
H3D H 0.562310 0.599232 0.255148 0.053 Uiso 1 1 calc R U . . .
C3T C 0.0689(4) 0.4347(2) 0.1571(4) 0.0848(17) Uani 1 1 d . U . . .
H3T H 0.038007 0.440876 0.111860 0.102 Uiso 1 1 calc R U . . .
O4 O 0.4156(3) 0.47245(16) 0.4847(3) 0.1069(17) Uani 1 1 d . U . . .
C6A C 0.1426(2) 0.68596(9) 0.40065(19) 0.0268(7) Uani 1 1 d . U . . .
H6A H 0.180885 0.672643 0.372948 0.032 Uiso 1 1 calc R U . . .
C6B C 0.2200(2) 0.68475(9) 0.6161(2) 0.0289(7) Uani 1 1 d . U . . .
H6B H 0.191904 0.670582 0.578378 0.035 Uiso 1 1 calc R U . . .
C6C C 0.4398(2) 0.69330(9) 0.5461(2) 0.0275(7) Uani 1 1 d . U . . .
H6C H 0.406621 0.677105 0.573263 0.033 Uiso 1 1 calc R U . . .
C6D C 0.3618(2) 0.69392(9) 0.3290(2) 0.0279(7) Uani 1 1 d . U . . .
H6D H 0.390248 0.678646 0.364455 0.034 Uiso 1 1 calc R U . . .
C6T C 0.1572(4) 0.4174(2) 0.2860(4) 0.0827(17) Uani 1 1 d . U . . .
H6T H 0.186893 0.410410 0.331340 0.099 Uiso 1 1 calc R U . . .
C7A C 0.0634(2) 0.67626(10) 0.3898(2) 0.0299(7) Uani 1 1 d . U . . .
C7B C 0.2139(2) 0.67523(10) 0.6945(2) 0.0322(7) Uani 1 1 d . U . . .
C7C C 0.5214(2) 0.68902(10) 0.5550(2) 0.0305(7) Uani 1 1 d . U . . .
C7D C 0.3740(2) 0.68941(10) 0.2496(2) 0.0321(7) Uani 1 1 d . U . . .
C7T C 0.1124(4) 0.4719(2) 0.3537(4) 0.103(2) Uani 1 1 d . U . . .
H7T1 H 0.098270 0.458330 0.400593 0.155 Uiso 1 1 calc R U . . .
H7T2 H 0.072626 0.490587 0.343006 0.155 Uiso 1 1 calc R U . . .
H7T3 H 0.164322 0.483185 0.362248 0.155 Uiso 1 1 calc R U . . .
C8A C 0.0084(2) 0.69740(11) 0.4295(2) 0.0364(8) Uani 1 1 d . U . . .
H8D H -0.046430 0.692074 0.424653 0.044 Uiso 1 1 calc R U . . .
C8B C 0.2546(2) 0.69751(11) 0.7484(2) 0.0384(8) Uani 1 1 d . U . . .
H8E H 0.253574 0.692113 0.802597 0.046 Uiso 1 1 calc R U . . .
C8C C 0.5678(2) 0.71406(10) 0.5158(2) 0.0348(8) Uani 1 1 d . U . . .
H8F H 0.623830 0.712197 0.518966 0.042 Uiso 1 1 calc R U . . .
C8D C 0.3335(2) 0.71366(11) 0.1996(2) 0.0390(9) Uani 1 1 d . U . . .
H8G H 0.339429 0.711917 0.144703 0.047 Uiso 1 1 calc R U . . .
C9A C 0.0340(2) 0.72597(11) 0.4758(2) 0.0374(8) Uani 1 1 d . U . . .
H9A H -0.003115 0.740717 0.501721 0.045 Uiso 1 1 calc R U . . .
C9B C 0.2959(2) 0.72705(11) 0.7231(2) 0.0398(9) Uani 1 1 d . U . . .
H9B H 0.321718 0.742685 0.759632 0.048 Uiso 1 1 calc R U . . .
C9C C 0.5328(2) 0.74152(10) 0.4724(2) 0.0364(8) Uani 1 1 d . U . . .
H9C H 0.564349 0.759062 0.447327 0.044 Uiso 1 1 calc R U . . .
C9D C 0.2853(2) 0.73989(11) 0.2297(2) 0.0399(9) Uani 1 1 d . U . . .
H9D H 0.259054 0.756664 0.195996 0.048 Uiso 1 1 calc R U . . .
Cu1 Cu 0.31003(2) 0.57289(2) 0.46317(2) 0.02379(11) Uani 1 1 d . U . . .
Cl1 Cl 0.29720(4) 0.64453(2) 0.46921(4) 0.02470(16) Uani 1 1 d . U . . .
Si1A Si 0.03241(6) 0.63906(3) 0.32021(6) 0.0299(2) Uani 1 1 d . U . . .
Si1B Si 0.15344(6) 0.63516(3) 0.72600(6) 0.0338(2) Uani 1 1 d . U . . .
Si1C Si 0.56693(5) 0.65132(3) 0.61643(6) 0.0296(2) Uani 1 1 d . U . . .
Si1D Si 0.44182(6) 0.65381(3) 0.20948(6) 0.0321(2) Uani 1 1 d . U . . .
O1 O 0.31203(19) 0.50903(7) 0.44673(19) 0.0502(7) Uani 1 1 d . U . . .
N1A N 0.22366(16) 0.57232(7) 0.37719(16) 0.0267(6) Uani 1 1 d . U . . .
N1B N 0.22520(17) 0.56866(8) 0.54544(16) 0.0274(6) Uani 1 1 d . U . . .
N1C N 0.39663(16) 0.57509(8) 0.54714(17) 0.0274(6) Uani 1 1 d . U . . .
N1D N 0.39330(17) 0.57753(8) 0.38063(16) 0.0275(6) Uani 1 1 d . U . . .
C1A C 0.16500(19) 0.59695(9) 0.37837(19) 0.0261(7) Uani 1 1 d . U . . .
H1A H 0.158175 0.610254 0.425190 0.031 Uiso 1 1 calc R U . . .
C1B C 0.2201(2) 0.59464(9) 0.59968(19) 0.0271(7) Uani 1 1 d . U . . .
H1B H 0.263481 0.610799 0.606158 0.033 Uiso 1 1 calc R U . . .
C1C C 0.44688(19) 0.60330(9) 0.5503(2) 0.0265(7) Uani 1 1 d . U . . .
H1C H 0.444979 0.619936 0.507970 0.032 Uiso 1 1 calc R U . . .
C1D C 0.3884(2) 0.60458(9) 0.32815(19) 0.0270(7) Uani 1 1 d . U . . .
H1D H 0.340326 0.617793 0.324115 0.032 Uiso 1 1 calc R U . . .
C1T C 0.1154(4) 0.44777(19) 0.2888(4) 0.0763(15) Uani 1 1 d . U . . .
C10A C 0.1141(2) 0.73285(10) 0.4841(2) 0.0327(8) Uani 1 1 d . U . . .
H10A H 0.131432 0.752301 0.516499 0.039 Uiso 1 1 calc R U . . .
C10B C 0.2994(2) 0.73379(10) 0.6440(2) 0.0327(8) Uani 1 1 d . U . . .
H10B H 0.328580 0.754121 0.626809 0.039 Uiso 1 1 calc R U . . .
C10C C 0.4516(2) 0.74310(10) 0.4661(2) 0.0312(7) Uani 1 1 d . U . . .
H10C H 0.427860 0.761882 0.435772 0.037 Uiso 1 1 calc R U . . .
C10D C 0.2754(2) 0.74163(10) 0.3097(2) 0.0334(8) Uani 1 1 d . U . . .
H10D H 0.241601 0.759621 0.330203 0.040 Uiso 1 1 calc R U . . .
C16A C 0.0193(2) 0.65923(11) 0.2209(2) 0.0383(8) Uani 1 1 d . U . . .
H16A H -0.000831 0.639927 0.184633 0.046 Uiso 1 1 calc R U . . .
C16B C 0.0491(2) 0.64944(12) 0.7400(2) 0.0434(9) Uani 1 1 d . U . . .
H16B H 0.018533 0.627882 0.757370 0.052 Uiso 1 1 calc R U . . .
C16C C 0.5698(2) 0.66483(13) 0.7219(2) 0.0446(9) Uani 1 1 d . U . . .
H16C H 0.593954 0.644281 0.752085 0.053 Uiso 1 1 calc R U . . .
C16D C 0.5436(2) 0.67294(11) 0.2024(2) 0.0386(8) Uani 1 1 d . U . . .
H16D H 0.578275 0.653885 0.179890 0.046 Uiso 1 1 calc R U . . .
C17A C 0.0972(3) 0.67407(13) 0.1883(3) 0.0479(10) Uani 1 1 d . U . . .
H17A H 0.131929 0.683388 0.231216 0.057 Uiso 1 1 calc R U . . .
H17B H 0.125834 0.654840 0.160402 0.057 Uiso 1 1 calc R U . . .
C17B C 0.0389(3) 0.67971(14) 0.8006(3) 0.0580(12) Uani 1 1 d . U . . .
H17C H 0.033783 0.669391 0.853590 0.070 Uiso 1 1 calc R U . . .
H17D H 0.084893 0.696270 0.800894 0.070 Uiso 1 1 calc R U . . .
C17C C 0.6160(3) 0.69796(15) 0.7430(3) 0.0601(13) Uani 1 1 d . U . . .
H17E H 0.611992 0.716027 0.700381 0.072 Uiso 1 1 calc R U . . .
H17F H 0.672418 0.691932 0.752572 0.072 Uiso 1 1 calc R U . . .
C17D C 0.5492(3) 0.70685(13) 0.1508(3) 0.0491(10) Uani 1 1 d . U . . .
H17G H 0.551342 0.700227 0.094849 0.059 Uiso 1 1 calc R U . . .
H17H H 0.503480 0.723059 0.158422 0.059 Uiso 1 1 calc R U . . .
C18A C 0.0739(4) 0.70401(18) 0.1332(4) 0.0830(19) Uani 1 1 d . U . . .
H18A H 0.107266 0.725565 0.143530 0.100 Uiso 1 1 calc R U . . .
H18B H 0.081367 0.696264 0.078553 0.100 Uiso 1 1 calc R U . . .
C18B C -0.0360(3) 0.69965(17) 0.7759(4) 0.0720(15) Uani 1 1 d . U . . .
H18C H -0.080283 0.692272 0.809114 0.086 Uiso 1 1 calc R U . . .
H18D H -0.028197 0.726064 0.781577 0.086 Uiso 1 1 calc R U . . .
C18C C 0.5794(4) 0.71269(19) 0.8173(4) 0.0837(19) Uani 1 1 d . U . . .
H18E H 0.616115 0.709038 0.862562 0.100 Uiso 1 1 calc R U . . .
H18F H 0.568902 0.738908 0.811695 0.100 Uiso 1 1 calc R U . . .
C18D C 0.6254(3) 0.72461(15) 0.1783(3) 0.0606(13) Uani 1 1 d . U . . .
H18G H 0.621974 0.751151 0.171541 0.073 Uiso 1 1 calc R U . . .
H18H H 0.670318 0.715494 0.148087 0.073 Uiso 1 1 calc R U . . .
C19A C -0.0108(3) 0.71296(16) 0.1453(4) 0.0696(15) Uani 1 1 d . U . . .
H19A H -0.043046 0.706511 0.098232 0.084 Uiso 1 1 calc R U . . .
H19B H -0.016845 0.739187 0.155062 0.084 Uiso 1 1 calc R U . . .
C19B C -0.0540(4) 0.69045(17) 0.6936(4) 0.0756(16) Uani 1 1 d . U . . .
H19C H -0.054190 0.712655 0.661283 0.091 Uiso 1 1 calc R U . . .
H19D H -0.106889 0.679115 0.688803 0.091 Uiso 1 1 calc R U . . .
C19C C 0.5034(4) 0.6927(2) 0.8297(4) 0.101(2) Uani 1 1 d . U . . .
H19E H 0.508822 0.676127 0.874904 0.121 Uiso 1 1 calc R U . . .
H19F H 0.459716 0.709844 0.839224 0.121 Uiso 1 1 calc R U . . .
C19D C 0.6367(4) 0.71516(18) 0.2640(4) 0.086(2) Uani 1 1 d . U . . .
H19G H 0.691997 0.707557 0.275039 0.103 Uiso 1 1 calc R U . . .
H19H H 0.625041 0.736412 0.296913 0.103 Uiso 1 1 calc R U . . .
Cu2 Cu 0.28674(2) 0.71657(2) 0.47469(2) 0.02575(11) Uani 1 1 d . U . . .
Cl2 Cl 0.33221(6) 0.47446(3) 0.47726(7) 0.0458(2) Uani 1 1 d . U . . .
O2 O 0.3036(3) 0.47181(12) 0.5549(3) 0.0894(13) Uani 1 1 d . U . . .
N2A N 0.16860(17) 0.71274(8) 0.44742(16) 0.0274(6) Uani 1 1 d . U . . .
N2B N 0.26309(17) 0.71264(8) 0.59050(17) 0.0285(6) Uani 1 1 d . U . . .
N2C N 0.40495(16) 0.71915(8) 0.50105(17) 0.0276(6) Uani 1 1 d . U . . .
N2D N 0.31226(17) 0.71860(8) 0.35908(16) 0.0272(6) Uani 1 1 d . U . . .
C2A C 0.1139(2) 0.60413(10) 0.3155(2) 0.0298(7) Uani 1 1 d . U . . .
C2B C 0.1552(2) 0.59942(10) 0.6472(2) 0.0315(7) Uani 1 1 d . U . . .
C2C C 0.5012(2) 0.60991(10) 0.6107(2) 0.0319(7) Uani 1 1 d . U . . .
C2D C 0.4494(2) 0.61442(10) 0.2795(2) 0.0323(7) Uani 1 1 d . U . . .
C20A C -0.0379(3) 0.69153(13) 0.2151(3) 0.0489(10) Uani 1 1 d . U . . .
H20A H -0.093136 0.683142 0.206947 0.059 Uiso 1 1 calc R U . . .
H20B H -0.034680 0.706354 0.263266 0.059 Uiso 1 1 calc R U . . .
C20B C 0.0079(3) 0.66473(15) 0.6657(3) 0.0547(11) Uani 1 1 d . U . . .
H20C H 0.046396 0.677511 0.632977 0.066 Uiso 1 1 calc R U . . .
H20D H -0.016832 0.645019 0.634445 0.066 Uiso 1 1 calc R U . . .
C20C C 0.4879(3) 0.67189(17) 0.7557(3) 0.0626(13) Uani 1 1 d . U . . .
H20E H 0.454540 0.686129 0.718601 0.075 Uiso 1 1 calc R U . . .
H20F H 0.460698 0.648812 0.766773 0.075 Uiso 1 1 calc R U . . .
C20D C 0.5810(3) 0.68489(14) 0.2812(3) 0.0507(11) Uani 1 1 d . U . . .
H20G H 0.539524 0.693207 0.316820 0.061 Uiso 1 1 calc R U . . .
H20H H 0.609890 0.664519 0.306244 0.061 Uiso 1 1 calc R U . . .
C2T C 0.0662(4) 0.4569(2) 0.2202(4) 0.0807(16) Uani 1 1 d . U . . .
H2T H 0.033320 0.477766 0.219721 0.097 Uiso 1 1 calc R U . . .
O3 O 0.3021(4) 0.44816(12) 0.4281(4) 0.145(3) Uani 1 1 d . U . . .
C4A C 0.1819(3) 0.55690(11) 0.2475(2) 0.0423(9) Uani 1 1 d . U . . .
H4A H 0.187994 0.542191 0.202509 0.051 Uiso 1 1 calc R U . . .
C4B C 0.0992(2) 0.54688(11) 0.5826(2) 0.0420(9) Uani 1 1 d . U . . .
H4B H 0.057791 0.529691 0.576410 0.050 Uiso 1 1 calc R U . . .
C4C C 0.4564(3) 0.55378(11) 0.6656(2) 0.0445(10) Uani 1 1 d . U . . .
H4C H 0.460389 0.535656 0.704859 0.053 Uiso 1 1 calc R U . . .
C4D C 0.5233(2) 0.56544(12) 0.3393(3) 0.0442(10) Uani 1 1 d . U . . .
H4D H 0.569941 0.551166 0.343386 0.053 Uiso 1 1 calc R U . . .
C4T C 0.1140(4) 0.40376(19) 0.1553(4) 0.0848(17) Uani 1 1 d . U . . .
H4T H 0.113319 0.388695 0.110321 0.102 Uiso 1 1 calc R U . . .
C5A C 0.2306(2) 0.55217(10) 0.3122(2) 0.0348(8) Uani 1 1 d . U . . .
H5A H 0.270451 0.534091 0.311062 0.042 Uiso 1 1 calc R U . . .
C5B C 0.1663(2) 0.54450(10) 0.5382(2) 0.0330(8) Uani 1 1 d . U . . .
H5B H 0.170769 0.525303 0.501655 0.040 Uiso 1 1 calc R U . . .
C5C C 0.4017(2) 0.55057(10) 0.6047(2) 0.0338(8) Uani 1 1 d . U . . .
H5C H 0.366740 0.530453 0.603535 0.041 Uiso 1 1 calc R U . . .
C5D C 0.4601(2) 0.55809(10) 0.3858(2) 0.0340(8) Uani 1 1 d . U . . .
H5D H 0.463895 0.538807 0.422415 0.041 Uiso 1 1 calc R U . . .
C5T C 0.1601(5) 0.3951(2) 0.2199(5) 0.0946(19) Uani 1 1 d . U . . .
H5T H 0.193380 0.374415 0.219729 0.113 Uiso 1 1 calc R U . . .

loop_
_atom_site_aniso_label
_atom_site_aniso_U_11
_atom_site_aniso_U_22
_atom_site_aniso_U_33
_atom_site_aniso_U_23
_atom_site_aniso_U_13
_atom_site_aniso_U_12
C15T 0.088(5) 0.164(6) 0.199(7) 0.022(6) 0.026(5) 0.036(5)
C16T 0.078(5) 0.186(7) 0.166(6) 0.026(5) 0.026(5) 0.040(5)
C17T 0.115(6) 0.161(6) 0.202(7) -0.010(6) 0.061(6) 0.030(5)
C18T 0.184(8) 0.169(7) 0.194(8) -0.013(6) 0.061(7) 0.021(6)
C19T 0.219(9) 0.197(8) 0.214(8) -0.018(6) 0.058(7) 0.018(7)
C20T 0.095(5) 0.144(6) 0.148(6) 0.029(5) 0.046(4) 0.037(4)
C21T 0.299(16) 0.207(10) 0.333(17) -0.024(10) -0.012(13) -0.033(12)
C22T 0.062(5) 0.080(6) 0.081(6) -0.009(5) 0.012(5) 0.019(5)
C23T 0.072(6) 0.081(7) 0.095(6) -0.014(5) 0.017(5) 0.011(5)
C24T 0.081(7) 0.082(7) 0.087(6) -0.019(5) 0.008(5) 0.007(5)
C25T 0.069(6) 0.086(7) 0.104(7) -0.027(6) 0.002(6) 0.028(5)
C26T 0.129(9) 0.110(9) 0.132(9) -0.016(7) -0.004(7) -0.041(8)
C27T 0.104(8) 0.096(8) 0.127(8) 0.013(7) 0.011(6) -0.005(6)
C28T 0.096(10) 0.135(13) 0.116(10) -0.017(9) -0.012(8) 0.031(9)
C29T 0.199(10) 0.194(10) 0.195(12) -0.012(8) -0.006(9) 0.011(7)
C30T 0.191(9) 0.218(10) 0.226(13) -0.024(9) 0.027(9) 0.001(8)
C31T 0.193(9) 0.193(10) 0.203(12) 0.009(9) 0.018(9) 0.005(8)
C32T 0.169(9) 0.146(9) 0.132(10) 0.015(8) -0.014(8) 0.005(7)
C33T 0.186(9) 0.183(10) 0.184(12) -0.007(9) 0.007(9) -0.004(8)
C34T 0.160(8) 0.164(9) 0.124(10) 0.015(8) -0.016(8) -0.009(7)
C35T 0.247(19) 0.203(15) 0.188(18) -0.023(13) -0.042(14) 0.053(12)
Cl4 0.063(2) 0.110(5) 0.056(3) -0.030(4) -0.0069(19) 0.012(4)
O9 0.122(8) 0.202(12) 0.060(6) 0.030(7) -0.028(5) -0.065(9)
O10 0.274(17) 0.172(11) 0.098(8) 0.027(8) -0.069(9) 0.032(14)
O11 0.178(12) 0.115(7) 0.090(7) -0.039(6) -0.029(7) 0.059(7)
O12 0.075(7) 0.175(12) 0.266(16) -0.056(12) 0.060(9) 0.028(8)
Cl5 0.091(3) 0.063(3) 0.0288(17) -0.0054(18) -0.0046(16) 0.020(2)
O13 0.134(9) 0.276(16) 0.106(9) -0.076(9) 0.037(7) -0.078(10)
O14 0.122(8) 0.190(14) 0.179(13) 0.057(10) 0.055(8) 0.095(9)
O15 0.091(7) 0.186(10) 0.038(5) 0.004(5) -0.005(5) -0.026(7)
O16 0.156(11) 0.121(8) 0.032(4) -0.009(4) 0.010(5) 0.049(7)
Cl3 0.078(4) 0.040(2) 0.090(3) 0.0020(16) -0.011(3) 0.005(3)
O5 0.091(8) 0.040(4) 0.063(7) 0.009(4) -0.021(5) 0.019(4)
O6 0.212(13) 0.113(9) 0.227(12) 0.041(9) 0.126(11) -0.020(8)
O7 0.205(12) 0.113(9) 0.117(7) -0.012(6) -0.050(7) -0.072(8)
O8 0.210(13) 0.103(8) 0.251(16) 0.036(10) -0.046(11) 0.088(9)
Cl3R 0.063(4) 0.024(2) 0.076(3) -0.0042(19) 0.007(3) -0.002(2)
O5R 0.059(5) 0.033(3) 0.059(6) -0.001(3) -0.016(5) 0.011(3)
O7R 0.171(13) 0.118(10) 0.102(7) 0.058(7) 0.035(7) 0.012(8)
O8R 0.074(6) 0.089(8) 0.126(9) -0.014(6) 0.033(6) 0.025(5)
O6R 0.142(9) 0.085(8) 0.200(13) -0.040(9) -0.011(10) -0.074(8)
C8T 0.078(5) 0.095(5) 0.062(5) 0.021(4) 0.003(4) 0.005(4)
C9T 0.089(6) 0.094(6) 0.067(7) 0.025(5) 0.002(5) -0.009(5)
C10T 0.102(6) 0.090(6) 0.071(6) 0.022(5) -0.008(5) -0.004(5)
C11T 0.097(5) 0.090(5) 0.044(4) 0.014(4) 0.006(4) 0.013(5)
C12T 0.079(5) 0.106(6) 0.040(4) 0.008(4) 0.002(4) -0.002(4)
C13T 0.082(5) 0.087(6) 0.051(5) 0.015(4) 0.004(4) -0.007(4)
C14T 0.112(8) 0.122(8) 0.117(9) 0.021(7) 0.031(7) 0.028(7)
C8R 0.083(8) 0.071(7) 0.051(7) 0.005(6) -0.004(6) -0.005(6)
C9R 0.065(8) 0.071(7) 0.054(8) 0.011(6) -0.010(7) -0.002(6)
C10R 0.079(8) 0.066(7) 0.057(9) 0.006(7) -0.004(7) -0.008(6)
C11R 0.083(8) 0.081(8) 0.079(9) 0.001(7) 0.001(7) 0.002(7)
C12R 0.074(8) 0.090(8) 0.076(9) 0.002(7) 0.000(7) -0.003(6)
C13R 0.077(8) 0.082(9) 0.057(11) 0.007(8) -0.009(8) -0.009(7)
C14R 0.116(14) 0.078(9) 0.068(11) 0.001(9) 0.003(10) 0.002(9)
C11A 0.032(6) 0.045(6) 0.047(7) -0.005(5) 0.012(5) -0.010(5)
C12A 0.034(5) 0.042(5) 0.065(5) -0.003(4) -0.003(5) -0.004(4)
C13A 0.100(9) 0.049(5) 0.090(7) 0.010(5) -0.014(6) -0.011(6)
C14A 0.095(9) 0.061(5) 0.076(6) 0.014(5) 0.002(6) -0.008(6)
C15A 0.050(8) 0.055(7) 0.049(6) 0.003(5) 0.016(5) -0.008(7)
C11E 0.028(5) 0.040(6) 0.040(7) -0.001(5) 0.004(5) 0.004(4)
C12E 0.064(9) 0.068(9) 0.074(6) -0.010(6) 0.002(7) -0.029(7)
C13E 0.109(9) 0.089(9) 0.118(8) -0.004(7) 0.026(7) -0.048(7)
C14E 0.104(9) 0.079(7) 0.100(7) 0.032(6) 0.033(6) -0.020(7)
C15E 0.057(8) 0.063(9) 0.053(7) 0.014(6) 0.018(6) 0.004(6)
C11B 0.046(7) 0.059(6) 0.027(5) 0.009(4) 0.000(4) -0.006(5)
C12B 0.062(6) 0.057(7) 0.045(7) 0.011(6) 0.011(5) -0.006(5)
C13B 0.084(6) 0.072(6) 0.082(8) 0.025(6) 0.002(5) 0.004(5)
C14B 0.077(7) 0.068(7) 0.093(10) -0.010(6) 0.007(7) 0.008(6)
C15B 0.049(5) 0.064(7) 0.043(6) 0.004(6) -0.005(4) -0.002(5)
C11F 0.034(6) 0.050(6) 0.026(5) 0.000(4) 0.008(5) -0.001(5)
C12F 0.056(6) 0.048(7) 0.029(6) 0.013(5) 0.004(5) -0.005(5)
C13F 0.070(6) 0.059(5) 0.050(7) 0.003(5) -0.001(5) 0.010(4)
C14F 0.059(6) 0.068(8) 0.056(7) 0.002(6) 0.002(6) 0.021(5)
C15F 0.041(5) 0.059(7) 0.044(8) 0.012(7) -0.001(5) 0.005(6)
C11C 0.023(4) 0.042(5) 0.034(5) -0.003(4) -0.006(3) 0.009(3)
C12C 0.056(5) 0.051(6) 0.035(6) -0.010(5) 0.007(4) 0.010(4)
C13C 0.065(5) 0.086(7) 0.057(4) 0.001(5) 0.020(3) 0.007(5)
C14C 0.035(4) 0.075(7) 0.067(5) 0.008(5) 0.016(3) -0.002(5)
C15C 0.027(3) 0.039(6) 0.051(4) 0.005(5) -0.003(3) 0.004(5)
C11G 0.027(6) 0.032(8) 0.029(8) 0.001(6) -0.001(6) -0.004(5)
C12G 0.034(7) 0.037(9) 0.033(7) -0.004(7) -0.001(6) 0.003(6)
C13G 0.049(7) 0.049(8) 0.049(7) -0.009(6) 0.022(5) 0.002(6)
C14G 0.036(6) 0.048(9) 0.066(9) 0.002(7) 0.013(6) -0.001(7)
C15G 0.024(6) 0.031(9) 0.038(7) 0.003(7) -0.002(5) -0.005(7)
C11D 0.045(4) 0.067(6) 0.029(3) -0.003(4) 0.003(2) 0.000(5)
C12D 0.086(4) 0.116(6) 0.052(4) -0.034(4) -0.001(3) 0.023(4)
C13D 0.144(7) 0.194(9) 0.127(7) -0.089(7) -0.017(6) 0.012(7)
C14D 0.108(5) 0.155(8) 0.122(7) -0.050(6) -0.045(5) -0.015(6)
C15D 0.057(4) 0.075(6) 0.056(4) -0.001(4) -0.016(3) -0.014(4)
C11H 0.051(8) 0.037(9) 0.039(6) -0.009(5) 0.006(6) 0.000(7)
C12H 0.076(8) 0.070(9) 0.044(6) -0.004(6) 0.002(6) -0.003(7)
C13H 0.094(10) 0.084(11) 0.061(7) -0.006(7) -0.013(6) -0.009(8)
C14H 0.078(8) 0.101(11) 0.091(10) 0.003(8) -0.017(7) -0.003(8)
C15H 0.047(8) 0.056(10) 0.058(8) -0.017(7) -0.003(6) -0.002(7)
C3A 0.044(2) 0.047(2) 0.0273(18) -0.0042(15) -0.0097(15) 0.0009(17)
C3B 0.0316(19) 0.044(2) 0.041(2) 0.0042(16) 0.0114(15) -0.0018(16)
C3C 0.046(2) 0.047(2) 0.036(2) 0.0079(17) -0.0172(17) -0.0045(18)
C3D 0.036(2) 0.049(2) 0.048(2) 0.0082(18) 0.0202(17) 0.0069(17)
C3T 0.074(4) 0.095(4) 0.085(4) 0.011(3) -0.011(3) -0.018(3)
O4 0.059(2) 0.156(5) 0.105(4) 0.016(3) -0.008(2) 0.049(3)
C6A 0.0273(16) 0.0284(16) 0.0247(16) 0.0015(12) 0.0000(12) 0.0034(13)
C6B 0.0272(17) 0.0326(17) 0.0271(17) -0.0049(13) 0.0015(13) 0.0022(13)
C6C 0.0270(16) 0.0277(16) 0.0276(17) -0.0041(13) -0.0006(13) -0.0008(13)
C6D 0.0260(16) 0.0310(17) 0.0268(16) 0.0050(13) 0.0014(13) -0.0010(13)
C6T 0.077(4) 0.097(4) 0.074(4) 0.021(3) -0.005(3) -0.010(3)
C7A 0.0275(16) 0.0333(18) 0.0288(17) 0.0039(13) -0.0017(13) 0.0013(13)
C7B 0.0313(18) 0.0410(19) 0.0247(17) -0.0023(14) 0.0050(13) 0.0053(14)
C7C 0.0264(16) 0.0314(17) 0.0336(18) -0.0070(14) -0.0012(13) -0.0012(13)
C7D 0.0324(18) 0.0368(18) 0.0271(17) 0.0062(14) 0.0025(14) -0.0022(14)
C7T 0.082(5) 0.137(6) 0.093(5) -0.014(4) 0.027(4) -0.036(4)
C8A 0.0268(17) 0.044(2) 0.038(2) 0.0015(16) 0.0036(14) 0.0011(15)
C8B 0.040(2) 0.051(2) 0.0249(17) -0.0069(15) 0.0018(14) 0.0056(17)
C8C 0.0248(17) 0.040(2) 0.040(2) -0.0051(15) 0.0019(14) -0.0034(14)
C8D 0.041(2) 0.050(2) 0.0257(18) 0.0103(15) 0.0019(15) 0.0047(17)
C9A 0.0311(18) 0.044(2) 0.037(2) -0.0025(16) 0.0057(15) 0.0080(16)
C9B 0.0349(19) 0.049(2) 0.035(2) -0.0167(17) -0.0028(15) 0.0018(16)
C9C 0.0347(19) 0.0356(19) 0.039(2) -0.0026(15) 0.0056(15) -0.0081(15)
C9D 0.040(2) 0.046(2) 0.0333(19) 0.0139(16) -0.0011(16) 0.0062(17)
Cu1 0.0228(2) 0.0276(2) 0.0210(2) 0.00008(15) 0.00115(14) 0.00003(15)
Cl1 0.0254(4) 0.0257(4) 0.0230(4) -0.0003(3) 0.0008(3) 0.0002(3)
Si1A 0.0257(5) 0.0330(5) 0.0307(5) 0.0024(4) -0.0050(4) -0.0010(4)
Si1B 0.0374(5) 0.0429(6) 0.0215(5) 0.0013(4) 0.0090(4) 0.0039(4)
Si1C 0.0223(4) 0.0359(5) 0.0304(5) -0.0036(4) -0.0030(4) -0.0002(4)
Si1D 0.0316(5) 0.0415(6) 0.0235(5) 0.0034(4) 0.0072(4) -0.0007(4)
O1 0.064(2) 0.0298(14) 0.0567(18) -0.0021(12) 0.0007(15) 0.0061(13)
N1A 0.0268(14) 0.0281(14) 0.0251(14) -0.0001(11) 0.0003(11) -0.0010(11)
N1B 0.0277(14) 0.0287(14) 0.0257(14) 0.0030(11) 0.0013(11) -0.0001(11)
N1C 0.0253(14) 0.0285(14) 0.0285(14) 0.0001(11) 0.0022(11) 0.0007(11)
N1D 0.0266(14) 0.0320(15) 0.0241(14) 0.0000(11) 0.0026(11) 0.0023(11)
C1A 0.0255(16) 0.0280(16) 0.0248(16) -0.0011(12) 0.0019(12) -0.0029(13)
C1B 0.0282(16) 0.0302(17) 0.0230(16) 0.0039(12) 0.0014(12) -0.0006(13)
C1C 0.0235(15) 0.0288(16) 0.0272(16) 0.0009(13) 0.0013(12) 0.0013(13)
C1D 0.0271(16) 0.0322(17) 0.0219(16) -0.0022(12) 0.0041(12) 0.0005(13)
C1T 0.063(3) 0.096(4) 0.071(3) 0.011(3) 0.014(3) -0.024(3)
C10A 0.0335(18) 0.0343(19) 0.0303(18) -0.0030(14) 0.0025(14) 0.0048(14)
C10B 0.0272(17) 0.0355(19) 0.0354(18) -0.0088(14) 0.0009(14) 0.0021(14)
C10C 0.0344(18) 0.0286(17) 0.0306(18) -0.0013(13) 0.0011(14) -0.0034(14)
C10D 0.0316(18) 0.0355(19) 0.0331(18) 0.0064(14) -0.0011(14) 0.0020(15)
C16A 0.0362(19) 0.043(2) 0.0351(19) 0.0044(15) -0.0077(15) 0.0007(16)
C16B 0.042(2) 0.052(2) 0.037(2) 0.0006(17) 0.0130(16) 0.0062(17)
C16C 0.035(2) 0.061(3) 0.038(2) -0.0115(18) -0.0008(16) -0.0009(18)
C16D 0.0358(19) 0.048(2) 0.0326(19) 0.0082(16) 0.0059(15) -0.0024(16)
C17A 0.039(2) 0.065(3) 0.040(2) 0.0151(19) 0.0001(17) 0.0039(19)
C17B 0.061(3) 0.071(3) 0.042(2) -0.014(2) 0.015(2) 0.016(2)
C17C 0.054(3) 0.066(3) 0.061(3) -0.023(2) 0.004(2) -0.011(2)
C17D 0.047(2) 0.060(3) 0.041(2) 0.0176(19) 0.0058(18) -0.009(2)
C18A 0.067(3) 0.077(4) 0.106(5) 0.045(3) 0.017(3) 0.011(3)
C18B 0.064(3) 0.075(3) 0.077(3) -0.016(3) 0.011(3) 0.020(3)
C18C 0.088(4) 0.089(4) 0.075(4) -0.039(3) 0.010(3) -0.012(3)
C18D 0.059(3) 0.064(3) 0.059(3) 0.019(2) 0.003(2) -0.017(2)
C19A 0.059(3) 0.065(3) 0.085(4) 0.031(3) 0.003(3) 0.009(2)
C19B 0.070(3) 0.077(4) 0.079(4) -0.015(3) -0.015(3) 0.027(3)
C19C 0.077(4) 0.135(5) 0.092(4) -0.061(4) 0.026(3) -0.020(4)
C19D 0.104(4) 0.090(4) 0.064(3) 0.025(3) -0.017(3) -0.052(3)
Cu2 0.0237(2) 0.0295(2) 0.0241(2) -0.00075(15) 0.00068(15) 0.00026(16)
Cl2 0.0510(6) 0.0300(5) 0.0556(6) 0.0004(4) -0.0109(5) 0.0042(4)
O2 0.097(3) 0.091(3) 0.082(3) 0.036(2) 0.025(2) -0.006(2)
N2A 0.0293(14) 0.0284(14) 0.0245(14) 0.0007(11) 0.0000(11) 0.0027(11)
N2B 0.0259(14) 0.0303(15) 0.0293(15) -0.0053(11) 0.0012(11) 0.0032(11)
N2C 0.0256(14) 0.0291(14) 0.0282(15) -0.0034(11) 0.0016(11) -0.0010(11)
N2D 0.0280(14) 0.0310(15) 0.0225(13) 0.0030(11) -0.0001(11) -0.0021(11)
C2A 0.0285(17) 0.0325(18) 0.0281(17) -0.0002(13) -0.0020(13) -0.0010(13)
C2B 0.0330(18) 0.0375(18) 0.0244(16) 0.0047(13) 0.0047(13) 0.0020(14)
C2C 0.0276(17) 0.0359(18) 0.0322(18) -0.0008(14) -0.0023(14) 0.0012(14)
C2D 0.0309(18) 0.0368(19) 0.0294(17) -0.0017(14) 0.0073(14) -0.0005(14)
C20A 0.037(2) 0.057(3) 0.052(3) 0.015(2) -0.0073(18) 0.0091(19)
C20B 0.044(2) 0.075(3) 0.045(2) -0.002(2) 0.0009(19) 0.012(2)
C20C 0.045(2) 0.092(4) 0.052(3) -0.018(2) 0.013(2) -0.006(2)
C20D 0.045(2) 0.067(3) 0.040(2) 0.010(2) -0.0018(18) -0.014(2)
C2T 0.067(3) 0.097(4) 0.079(4) 0.019(3) 0.009(3) -0.015(3)
O3 0.239(7) 0.043(2) 0.146(4) -0.010(3) -0.119(5) -0.011(3)
C4A 0.052(2) 0.046(2) 0.0293(19) -0.0116(16) -0.0035(16) 0.0048(18)
C4B 0.040(2) 0.041(2) 0.045(2) 0.0017(17) 0.0100(17) -0.0102(17)
C4C 0.053(2) 0.042(2) 0.038(2) 0.0141(17) -0.0111(18) -0.0048(18)
C4D 0.037(2) 0.049(2) 0.047(2) 0.0062(18) 0.0139(17) 0.0138(18)
C4T 0.088(4) 0.086(4) 0.081(4) 0.004(3) 0.001(3) -0.015(3)
C5A 0.0385(19) 0.0344(19) 0.0316(18) -0.0066(14) 0.0016(14) 0.0035(15)
C5B 0.0352(19) 0.0309(18) 0.0331(19) 0.0008(14) 0.0036(14) -0.0034(14)
C5C 0.0371(19) 0.0326(18) 0.0315(18) 0.0048(14) -0.0019(14) -0.0025(15)
C5D 0.0348(18) 0.0352(19) 0.0322(19) 0.0015(14) 0.0040(14) 0.0055(15)
C5T 0.095(5) 0.092(4) 0.097(4) 0.015(3) 0.003(4) -0.008(4)

loop_
_atom_type_symbol
_atom_type_description
_atom_type_scat_dispersion_real
_atom_type_scat_dispersion_imag
_atom_type_scat_source
C C 0.0033 0.0016 'International Tables Vol C Tables 4.2.6.8 and 6.1.1.4'
H H 0.0000 0.0000 'International Tables Vol C Tables 4.2.6.8 and 6.1.1.4'
N N 0.0061 0.0033 'International Tables Vol C Tables 4.2.6.8 and 6.1.1.4'
O O 0.0106 0.0060 'International Tables Vol C Tables 4.2.6.8 and 6.1.1.4'
Si Si 0.0817 0.0704 'International Tables Vol C Tables 4.2.6.8 and 6.1.1.4'
Cl Cl 0.1484 0.1585 'International Tables Vol C Tables 4.2.6.8 and 6.1.1.4'
Cu Cu 0.3201 1.2651 'International Tables Vol C Tables 4.2.6.8 and 6.1.1.4'

loop_
_geom_angle_atom_site_label_1
_geom_angle_atom_site_label_2
_geom_angle_atom_site_label_3
_geom_angle
_geom_angle_site_symmetry_1
_geom_angle_site_symmetry_3
_geom_angle_publ_flag
C16T C15T C20T 120.0 . . ?
C16T C15T C21T 121.7(10) . . ?
C20T C15T C21T 118.2(10) . . ?
C15T C16T C17T 120.0 . . ?
C15T C16T H16T 120.0 . . ?
C17T C16T H16T 120.0 . . ?
C18T C17T C16T 120.0 . . ?
C18T C17T H17T 120.0 . . ?
C16T C17T H17T 120.0 . . ?
C17T C18T C19T 120.0 . . ?
C17T C18T H18T 120.0 . . ?
C19T C18T H18T 120.0 . . ?
C20T C19T C18T 120.0 . . ?
C20T C19T H19T 120.0 . . ?
C18T C19T H19T 120.0 . . ?
C19T C20T C15T 120.0 . . ?
C19T C20T H20T 120.0 . . ?
C15T C20T H20T 120.0 . . ?
C15T C21T H21A 109.5 . . ?
C15T C21T H21B 109.5 . . ?
H21A C21T H21B 109.5 . . ?
C15T C21T H21C 109.5 . . ?
H21A C21T H21C 109.5 . . ?
H21B C21T H21C 109.5 . . ?
C23T C22T C27T 120.0 . . ?
C23T C22T C28T 110.7(11) . . ?
C27T C22T C28T 129.3(11) . . ?
C22T C23T C24T 120.0 . . ?
C22T C23T H23T 120.0 . . ?
C24T C23T H23T 120.0 . . ?
C25T C24T C23T 120.0 . . ?
C25T C24T H24T 120.0 . . ?
C23T C24T H24T 120.0 . . ?
C24T C25T C26T 120.0 . . ?
C24T C25T H25T 120.0 . . ?
C26T C25T H25T 120.0 . . ?
C27T C26T C25T 120.0 . . ?
C27T C26T H26T 120.0 . . ?
C25T C26T H26T 120.0 . . ?
C26T C27T C22T 120.0 . . ?
C26T C27T H27T 120.0 . . ?
C22T C27T H27T 120.0 . . ?
C22T C28T H28A 109.5 . . ?
C22T C28T H28B 109.5 . . ?
H28A C28T H28B 109.5 . . ?
C22T C28T H28C 109.5 . . ?
H28A C28T H28C 109.5 . . ?
H28B C28T H28C 109.5 . . ?
C35T C29T C30T 109(2) . . ?
C35T C29T C34T 128(2) . . ?
C30T C29T C34T 120.0 . . ?
C31T C30T C29T 120.0 . . ?
C31T C30T H30T 120.0 . . ?
C29T C30T H30T 120.0 . . ?
C32T C31T C30T 120.0 . . ?
C32T C31T H31T 120.0 . . ?
C30T C31T H31T 120.0 . . ?
C31T C32T C33T 120.0 . . ?
C31T C32T H32T 120.0 . . ?
C33T C32T H32T 120.0 . . ?
C34T C33T C32T 120.0 . . ?
C34T C33T H33T 120.0 . . ?
C32T C33T H33T 120.0 . . ?
C33T C34T C29T 120.0 . . ?
C33T C34T H34T 120.0 . . ?
C29T C34T H34T 120.0 . . ?
C29T C35T H35A 109.5 . . ?
C29T C35T H35B 109.5 . . ?
H35A C35T H35B 109.5 . . ?
C29T C35T H35C 109.5 . . ?
H35A C35T H35C 109.5 . . ?
H35B C35T H35C 109.5 . . ?
O10 Cl4 O12 102.1(19) . . ?
O10 Cl4 O9 136.3(19) . . ?
O12 Cl4 O9 104.9(13) . . ?
O10 Cl4 O11 105.4(14) . . ?
O12 Cl4 O11 96.6(12) . . ?
O9 Cl4 O11 104.8(10) . . ?
O14 Cl5 O13 135.2(16) . . ?
O14 Cl5 O16 103.8(11) . . ?
O13 Cl5 O16 100.1(11) . . ?
O14 Cl5 O15 95.5(11) . . ?
O13 Cl5 O15 109.0(10) . . ?
O16 Cl5 O15 113.3(10) . . ?
O8 Cl3 O5 113.9(12) . . ?
O8 Cl3 O7 112.5(14) . . ?
O5 Cl3 O7 111.4(11) . . ?
O8 Cl3 O6 108.9(15) . . ?
O5 Cl3 O6 101.6(11) . . ?
O7 Cl3 O6 107.8(13) . . ?
O6R Cl3R O5R 110.7(11) . . ?
O6R Cl3R O7R 109.9(12) . . ?
O5R Cl3R O7R 113.4(10) . . ?
O6R Cl3R O8R 106.9(11) . . ?
O5R Cl3R O8R 104.1(10) . . ?
O7R Cl3R O8R 111.6(11) . . ?
Cl3R O5R Cu2 159.0(10) . . ?
C9T C8T C13T 120.0 . . ?
C9T C8T C14T 118.8(8) . . ?
C13T C8T C14T 121.2(8) . . ?
C10T C9T C8T 120.0 . . ?
C10T C9T H9T 120.0 . . ?
C8T C9T H9T 120.0 . . ?
C9T C10T C11T 120.0 . . ?
C9T C10T H10T 120.0 . . ?
C11T C10T H10T 120.0 . . ?
C12T C11T C10T 120.0 . . ?
C12T C11T H11T 120.0 . . ?
C10T C11T H11T 120.0 . . ?
C11T C12T C13T 120.0 . . ?
C11T C12T H12T 120.0 . . ?
C13T C12T H12T 120.0 . . ?
C12T C13T C8T 120.0 . . ?
C12T C13T H13T 120.0 . . ?
C8T C13T H13T 120.0 . . ?
C8T C14T H14Q 109.5 . . ?
C8T C14T H14R 109.5 . . ?
H14Q C14T H14R 109.5 . . ?
C8T C14T H14S 109.5 . . ?
H14Q C14T H14S 109.5 . . ?
H14R C14T H14S 109.5 . . ?
C9R C8R C13R 120.0 . . ?
C9R C8R C14R 118.1(13) . . ?
C13R C8R C14R 121.8(13) . . ?
C8R C9R C10R 120.0 . . ?
C8R C9R H9R 120.0 . . ?
C10R C9R H9R 120.0 . . ?
C11R C10R C9R 120.0 . . ?
C11R C10R H10R 120.0 . . ?
C9R C10R H10R 120.0 . . ?
C12R C11R C10R 120.0 . . ?
C12R C11R H11R 120.0 . . ?
C10R C11R H11R 120.0 . . ?
C11R C12R C13R 120.0 . . ?
C11R C12R H12R 120.0 . . ?
C13R C12R H12R 120.0 . . ?
C12R C13R C8R 120.0 . . ?
C12R C13R H13R 120.0 . . ?
C8R C13R H13R 120.0 . . ?
C8R C14R H14T 109.5 . . ?
C8R C14R H14U 109.5 . . ?
H14T C14R H14U 109.5 . . ?
C8R C14R H14V 109.5 . . ?
H14T C14R H14V 109.5 . . ?
H14U C14R H14V 109.5 . . ?
C15A C11A C12A 96(2) . . ?
C15A C11A Si1A 112(2) . . ?
C12A C11A Si1A 101.6(14) . . ?
C15A C11A H11A 115.1 . . ?
C12A C11A H11A 115.1 . . ?
Si1A C11A H11A 115.1 . . ?
C13A C12A C11A 103.9(17) . . ?
C13A C12A H12A 111.0 . . ?
C11A C12A H12A 111.0 . . ?
C13A C12A H12B 111.0 . . ?
C11A C12A H12B 111.0 . . ?
H12A C12A H12B 109.0 . . ?
C14A C13A C12A 109.5(14) . . ?
C14A C13A H13A 109.8 . . ?
C12A C13A H13A 109.8 . . ?
C14A C13A H13B 109.8 . . ?
C12A C13A H13B 109.8 . . ?
H13A C13A H13B 108.2 . . ?
C13A C14A C15A 109(2) . . ?
C13A C14A H14A 109.8 . . ?
C15A C14A H14A 109.8 . . ?
C13A C14A H14B 109.8 . . ?
C15A C14A H14B 109.8 . . ?
H14A C14A H14B 108.3 . . ?
C14A C15A C11A 114(3) . . ?
C14A C15A H15A 108.9 . . ?
C11A C15A H15A 108.9 . . ?
C14A C15A H15B 108.9 . . ?
C11A C15A H15B 108.9 . . ?
H15A C15A H15B 107.7 . . ?
C12E C11E C15E 111(2) . . ?
C12E C11E Si1A 122.5(18) . . ?
C15E C11E Si1A 113(2) . . ?
C12E C11E H11E 102.1 . . ?
C15E C11E H11E 102.1 . . ?
Si1A C11E H11E 102.1 . . ?
C11E C12E C13E 106(2) . . ?
C11E C12E H12C 110.5 . . ?
C13E C12E H12C 110.5 . . ?
C11E C12E H12D 110.5 . . ?
C13E C12E H12D 110.5 . . ?
H12C C12E H12D 108.7 . . ?
C14E C13E C12E 110.5(15) . . ?
C14E C13E H13C 109.6 . . ?
C12E C13E H13C 109.6 . . ?
C14E C13E H13D 109.6 . . ?
C12E C13E H13D 109.6 . . ?
H13C C13E H13D 108.1 . . ?
C13E C14E C15E 112(2) . . ?
C13E C14E H14C 109.2 . . ?
C15E C14E H14C 109.2 . . ?
C13E C14E H14D 109.2 . . ?
C15E C14E H14D 109.2 . . ?
H14C C14E H14D 107.9 . . ?
C14E C15E C11E 99(3) . . ?
C14E C15E H15C 112.1 . . ?
C11E C15E H15C 112.1 . . ?
C14E C15E H15D 112.1 . . ?
C11E C15E H15D 112.1 . . ?
H15C C15E H15D 109.7 . . ?
C15B C11B C12B 99.0(17) . . ?
C15B C11B Si1B 113.0(17) . . ?
C12B C11B Si1B 108.5(14) . . ?
C15B C11B H11B 111.9 . . ?
C12B C11B H11B 111.9 . . ?
Si1B C11B H11B 111.9 . . ?
C13B C12B C11B 108.5(15) . . ?
C13B C12B H12E 110.0 . . ?
C11B C12B H12E 110.0 . . ?
C13B C12B H12F 110.0 . . ?
C11B C12B H12F 110.0 . . ?
H12E C12B H12F 108.4 . . ?
C14B C13B C12B 105.3(14) . . ?
C14B C13B H13E 110.7 . . ?
C12B C13B H13E 110.7 . . ?
C14B C13B H13F 110.7 . . ?
C12B C13B H13F 110.7 . . ?
H13E C13B H13F 108.8 . . ?
C13B C14B C15B 102.3(18) . . ?
C13B C14B H14E 111.3 . . ?
C15B C14B H14E 111.3 . . ?
C13B C14B H14F 111.3 . . ?
C15B C14B H14F 111.3 . . ?
H14E C14B H14F 109.2 . . ?
C14B C15B C11B 113.7(19) . . ?
C14B C15B H15E 108.8 . . ?
C11B C15B H15E 108.8 . . ?
C14B C15B H15F 108.8 . . ?
C11B C15B H15F 108.8 . . ?
H15E C15B H15F 107.7 . . ?
C12F C11F C15F 111.0(18) . . ?
C12F C11F Si1B 117.1(15) . . ?
C15F C11F Si1B 109.9(16) . . ?
C12F C11F H11F 106.1 . . ?
C15F C11F H11F 106.1 . . ?
Si1B C11F H11F 106.1 . . ?
C13F C12F C11F 103.3(16) . . ?
C13F C12F H12G 111.1 . . ?
C11F C12F H12G 111.1 . . ?
C13F C12F H12H 111.1 . . ?
C11F C12F H12H 111.1 . . ?
H12G C12F H12H 109.1 . . ?
C12F C13F C14F 103.2(13) . . ?
C12F C13F H13G 111.1 . . ?
C14F C13F H13G 111.1 . . ?
C12F C13F H13H 111.1 . . ?
C14F C13F H13H 111.1 . . ?
H13G C13F H13H 109.1 . . ?
C15F C14F C13F 108.3(16) . . ?
C15F C14F H14G 110.0 . . ?
C13F C14F H14G 110.0 . . ?
C15F C14F H14H 110.0 . . ?
C13F C14F H14H 110.0 . . ?
H14G C14F H14H 108.4 . . ?
C14F C15F C11F 98.7(18) . . ?
C14F C15F H15G 112.0 . . ?
C11F C15F H15G 112.0 . . ?
C14F C15F H15H 112.0 . . ?
C11F C15F H15H 112.0 . . ?
H15G C15F H15H 109.7 . . ?
C15C C11C C12C 105.5(17) . . ?
C15C C11C Si1C 122.0(16) . . ?
C12C C11C Si1C 110.4(13) . . ?
C15C C11C H11C 106.0 . . ?
C12C C11C H11C 106.0 . . ?
Si1C C11C H11C 106.0 . . ?
C13C C12C C11C 101.0(15) . . ?
C13C C12C H12I 111.6 . . ?
C11C C12C H12I 111.6 . . ?
C13C C12C H12J 111.6 . . ?
C11C C12C H12J 111.6 . . ?
H12I C12C H12J 109.4 . . ?
C12C C13C C14C 103.9(12) . . ?
C12C C13C H13I 111.0 . . ?
C14C C13C H13I 111.0 . . ?
C12C C13C H13J 111.0 . . ?
C14C C13C H13J 111.0 . . ?
H13I C13C H13J 109.0 . . ?
C15C C14C C13C 100.7(12) . . ?
C15C C14C H14I 111.6 . . ?
C13C C14C H14I 111.6 . . ?
C15C C14C H14J 111.6 . . ?
C13C C14C H14J 111.6 . . ?
H14I C14C H14J 109.4 . . ?
C11C C15C C14C 105.3(15) . . ?
C11C C15C H15I 110.7 . . ?
C14C C15C H15I 110.7 . . ?
C11C C15C H15J 110.7 . . ?
C14C C15C H15J 110.7 . . ?
H15I C15C H15J 108.8 . . ?
C12G C11G C15G 102(3) . . ?
C12G C11G Si1C 123(3) . . ?
C15G C11G Si1C 112(3) . . ?
C12G C11G H11G 105.9 . . ?
C15G C11G H11G 105.9 . . ?
Si1C C11G H11G 105.9 . . ?
C11G C12G C13G 114(3) . . ?
C11G C12G H12K 108.7 . . ?
C13G C12G H12K 108.7 . . ?
C11G C12G H12L 108.7 . . ?
C13G C12G H12L 108.7 . . ?
H12K C12G H12L 107.6 . . ?
C12G C13G C14G 102(2) . . ?
C12G C13G H13K 111.4 . . ?
C14G C13G H13K 111.4 . . ?
C12G C13G H13L 111.4 . . ?
C14G C13G H13L 111.4 . . ?
H13K C13G H13L 109.3 . . ?
C15G C14G C13G 106(2) . . ?
C15G C14G H14K 110.5 . . ?
C13G C14G H14K 110.5 . . ?
C15G C14G H14L 110.5 . . ?
C13G C14G H14L 110.5 . . ?
H14K C14G H14L 108.7 . . ?
C14G C15G C11G 102(3) . . ?
C14G C15G H15K 111.4 . . ?
C11G C15G H15K 111.4 . . ?
C14G C15G H15L 111.4 . . ?
C11G C15G H15L 111.4 . . ?
H15K C15G H15L 109.2 . . ?
C15D C11D C12D 105.6(9) . . ?
C15D C11D Si1D 114.6(9) . . ?
C12D C11D Si1D 113.7(8) . . ?
C15D C11D H11D 107.5 . . ?
C12D C11D H11D 107.5 . . ?
Si1D C11D H11D 107.5 . . ?
C13D C12D C11D 103.8(9) . . ?
C13D C12D H12M 111.0 . . ?
C11D C12D H12M 111.0 . . ?
C13D C12D H12N 111.0 . . ?
C11D C12D H12N 111.0 . . ?
H12M C12D H12N 109.0 . . ?
C12D C13D C14D 108.1(9) . . ?
C12D C13D H13M 110.1 . . ?
C14D C13D H13M 110.1 . . ?
C12D C13D H13N 110.1 . . ?
C14D C13D H13N 110.1 . . ?
H13M C13D H13N 108.4 . . ?
C15D C14D C13D 105.2(9) . . ?
C15D C14D H14M 110.7 . . ?
C13D C14D H14M 110.7 . . ?
C15D C14D H14N 110.7 . . ?
C13D C14D H14N 110.7 . . ?
H14M C14D H14N 108.8 . . ?
C14D C15D C11D 105.5(10) . . ?
C14D C15D H15M 110.6 . . ?
C11D C15D H15M 110.6 . . ?
C14D C15D H15N 110.6 . . ?
C11D C15D H15N 110.6 . . ?
H15M C15D H15N 108.8 . . ?
C12H C11H C15H 115(4) . . ?
C12H C11H Si1D 113(3) . . ?
C15H C11H Si1D 115(3) . . ?
C12H C11H H11H 104.0 . . ?
C15H C11H H11H 104.0 . . ?
Si1D C11H H11H 104.0 . . ?
C13H C12H C11H 103(3) . . ?
C13H C12H H12O 111.1 . . ?
C11H C12H H12O 111.1 . . ?
C13H C12H H12P 111.1 . . ?
C11H C12H H12P 111.1 . . ?
H12O C12H H12P 109.1 . . ?
C12H C13H C14H 96(2) . . ?
C12H C13H H13O 112.5 . . ?
C14H C13H H13O 112.5 . . ?
C12H C13H H13P 112.5 . . ?
C14H C13H H13P 112.5 . . ?
H13O C13H H13P 110.1 . . ?
C13H C14H C15H 102(2) . . ?
C13H C14H H14O 111.3 . . ?
C15H C14H H14O 111.3 . . ?
C13H C14H H14P 111.3 . . ?
C15H C14H H14P 111.3 . . ?
H14O C14H H14P 109.2 . . ?
C11H C15H C14H 95(3) . . ?
C11H C15H H15O 112.8 . . ?
C14H C15H H15O 112.8 . . ?
C11H C15H H15P 112.8 . . ?
C14H C15H H15P 112.8 . . ?
H15O C15H H15P 110.2 . . ?
C4A C3A C2A 120.2(3) . . ?
C4A C3A H3A 119.9 . . ?
C2A C3A H3A 119.9 . . ?
C4B C3B C2B 121.0(3) . . ?
C4B C3B H3B 119.5 . . ?
C2B C3B H3B 119.5 . . ?
C4C C3C C2C 121.2(4) . . ?
C4C C3C H3C 119.4 . . ?
C2C C3C H3C 119.4 . . ?
C4D C3D C2D 120.4(3) . . ?
C4D C3D H3D 119.8 . . ?
C2D C3D H3D 119.8 . . ?
C2T C3T C4T 123.4(7) . . ?
C2T C3T H3T 118.3 . . ?
C4T C3T H3T 118.3 . . ?
N2A C6A C7A 124.7(3) . . ?
N2A C6A H6A 117.7 . . ?
C7A C6A H6A 117.7 . . ?
N2B C6B C7B 124.3(3) . . ?
N2B C6B H6B 117.9 . . ?
C7B C6B H6B 117.9 . . ?
N2C C6C C7C 123.9(3) . . ?
N2C C6C H6C 118.1 . . ?
C7C C6C H6C 118.1 . . ?
N2D C6D C7D 124.2(3) . . ?
N2D C6D H6D 117.9 . . ?
C7D C6D H6D 117.9 . . ?
C1T C6T C5T 123.8(7) . . ?
C1T C6T H6T 118.1 . . ?
C5T C6T H6T 118.1 . . ?
C6A C7A C8A 115.9(3) . . ?
C6A C7A Si1A 121.5(3) . . ?
C8A C7A Si1A 122.4(3) . . ?
C6B C7B C8B 115.9(3) . . ?
C6B C7B Si1B 121.9(3) . . ?
C8B C7B Si1B 122.2(3) . . ?
C6C C7C C8C 116.1(3) . . ?
C6C C7C Si1C 122.0(3) . . ?
C8C C7C Si1C 121.9(3) . . ?
C6D C7D C8D 115.9(3) . . ?
C6D C7D Si1D 123.1(3) . . ?
C8D C7D Si1D 120.9(3) . . ?
C1T C7T H7T1 109.5 . . ?
C1T C7T H7T2 109.5 . . ?
H7T1 C7T H7T2 109.5 . . ?
C1T C7T H7T3 109.5 . . ?
H7T1 C7T H7T3 109.5 . . ?
H7T2 C7T H7T3 109.5 . . ?
C9A C8A C7A 120.1(3) . . ?
C9A C8A H8D 119.9 . . ?
C7A C8A H8D 119.9 . . ?
C9B C8B C7B 120.3(4) . . ?
C9B C8B H8E 119.8 . . ?
C7B C8B H8E 119.8 . . ?
C9C C8C C7C 120.5(3) . . ?
C9C C8C H8F 119.8 . . ?
C7C C8C H8F 119.8 . . ?
C9D C8D C7D 120.3(4) . . ?
C9D C8D H8G 119.8 . . ?
C7D C8D H8G 119.8 . . ?
C10A C9A C8A 119.4(3) . . ?
C10A C9A H9A 120.3 . . ?
C8A C9A H9A 120.3 . . ?
C8B C9B C10B 119.2(4) . . ?
C8B C9B H9B 120.4 . . ?
C10B C9B H9B 120.4 . . ?
C10C C9C C8C 119.1(3) . . ?
C10C C9C H9C 120.4 . . ?
C8C C9C H9C 120.4 . . ?
C8D C9D C10D 119.4(3) . . ?
C8D C9D H9D 120.3 . . ?
C10D C9D H9D 120.3 . . ?
N1C Cu1 N1D 89.36(11) . . ?
N1C Cu1 N1B 91.23(11) . . ?
N1D Cu1 N1B 179.24(12) . . ?
N1C Cu1 N1A 178.12(12) . . ?
N1D Cu1 N1A 89.72(11) . . ?
N1B Cu1 N1A 89.67(11) . . ?
N1C Cu1 O1 96.40(11) . . ?
N1D Cu1 O1 89.39(11) . . ?
N1B Cu1 O1 91.02(11) . . ?
N1A Cu1 O1 85.23(11) . . ?
N1C Cu1 Cl1 89.46(8) . . ?
N1D Cu1 Cl1 90.09(8) . . ?
N1B Cu1 Cl1 89.43(8) . . ?
N1A Cu1 Cl1 88.90(8) . . ?
O1 Cu1 Cl1 174.10(8) . . ?
Cu1 Cl1 Cu2 179.08(4) . . ?
C11E Si1A C16A 113.6(9) . . ?
C11E Si1A C7A 113.7(8) . . ?
C16A Si1A C7A 107.97(17) . . ?
C11E Si1A C2A 104.2(8) . . ?
C16A Si1A C2A 107.67(17) . . ?
C7A Si1A C2A 109.55(15) . . ?
C16A Si1A C11A 115.4(9) . . ?
C7A Si1A C11A 106.9(9) . . ?
C2A Si1A C11A 109.3(9) . . ?
C11F Si1B C16B 111.9(7) . . ?
C11F Si1B C7B 113.4(7) . . ?
C16B Si1B C7B 109.62(18) . . ?
C11F Si1B C2B 103.7(8) . . ?
C16B Si1B C2B 108.83(18) . . ?
C7B Si1B C2B 109.06(16) . . ?
C16B Si1B C11B 116.1(7) . . ?
C7B Si1B C11B 104.6(6) . . ?
C2B Si1B C11B 108.4(7) . . ?
C11G Si1C C16C 118.5(13) . . ?
C16C Si1C C11C 111.8(6) . . ?
C11G Si1C C2C 106.3(15) . . ?
C16C Si1C C2C 105.46(18) . . ?
C11C Si1C C2C 108.8(7) . . ?
C11G Si1C C7C 106.9(14) . . ?
C16C Si1C C7C 109.76(19) . . ?
C11C Si1C C7C 111.1(7) . . ?
C2C Si1C C7C 109.67(16) . . ?
C11D Si1D C16D 112.5(5) . . ?
C11D Si1D C7D 105.8(4) . . ?
C16D Si1D C7D 109.21(18) . . ?
C11D Si1D C2D 112.8(4) . . ?
C16D Si1D C2D 106.61(17) . . ?
C7D Si1D C2D 109.82(16) . . ?
C16D Si1D C11H 114.3(16) . . ?
C7D Si1D C11H 113.7(15) . . ?
C2D Si1D C11H 102.8(12) . . ?
Cl2 O1 Cu1 148.7(2) . . ?
C5A N1A C1A 117.8(3) . . ?
C5A N1A Cu1 121.6(2) . . ?
C1A N1A Cu1 119.6(2) . . ?
C1B N1B C5B 118.8(3) . . ?
C1B N1B Cu1 118.8(2) . . ?
C5B N1B Cu1 121.3(2) . . ?
C5C N1C C1C 117.9(3) . . ?
C5C N1C Cu1 121.7(2) . . ?
C1C N1C Cu1 120.2(2) . . ?
C5D N1D C1D 118.7(3) . . ?
C5D N1D Cu1 120.5(2) . . ?
C1D N1D Cu1 119.8(2) . . ?
N1A C1A C2A 124.2(3) . . ?
N1A C1A H1A 117.9 . . ?
C2A C1A H1A 117.9 . . ?
N1B C1B C2B 124.1(3) . . ?
N1B C1B H1B 118.0 . . ?
C2B C1B H1B 118.0 . . ?
N1C C1C C2C 124.9(3) . . ?
N1C C1C H1C 117.6 . . ?
C2C C1C H1C 117.6 . . ?
N1D C1D C2D 124.1(3) . . ?
N1D C1D H1D 117.9 . . ?
C2D C1D H1D 117.9 . . ?
C6T C1T C7T 125.9(7) . . ?
C6T C1T C2T 117.3(7) . . ?
C7T C1T C2T 116.8(7) . . ?
N2A C10A C9A 122.0(3) . . ?
N2A C10A H10A 119.0 . . ?
C9A C10A H10A 119.0 . . ?
N2B C10B C9B 122.3(4) . . ?
N2B C10B H10B 118.9 . . ?
C9B C10B H10B 118.9 . . ?
N2C C10C C9C 122.4(3) . . ?
N2C C10C H10C 118.8 . . ?
C9C C10C H10C 118.8 . . ?
N2D C10D C9D 121.8(4) . . ?
N2D C10D H10D 119.1 . . ?
C9D C10D H10D 119.1 . . ?
C20A C16A C17A 104.0(3) . . ?
C20A C16A Si1A 115.3(3) . . ?
C17A C16A Si1A 112.9(3) . . ?
C20A C16A H16A 108.1 . . ?
C17A C16A H16A 108.1 . . ?
Si1A C16A H16A 108.1 . . ?
C17B C16B C20B 103.5(4) . . ?
C17B C16B Si1B 114.6(3) . . ?
C20B C16B Si1B 114.1(3) . . ?
C17B C16B H16B 108.1 . . ?
C20B C16B H16B 108.1 . . ?
Si1B C16B H16B 108.1 . . ?
C17C C16C C20C 103.9(4) . . ?
C17C C16C Si1C 116.9(3) . . ?
C20C C16C Si1C 114.0(3) . . ?
C17C C16C H16C 107.2 . . ?
C20C C16C H16C 107.2 . . ?
Si1C C16C H16C 107.2 . . ?
C17D C16D C20D 103.8(4) . . ?
C17D C16D Si1D 114.6(3) . . ?
C20D C16D Si1D 114.2(3) . . ?
C17D C16D H16D 108.0 . . ?
C20D C16D H16D 108.0 . . ?
Si1D C16D H16D 108.0 . . ?
C18A C17A C16A 106.0(4) . . ?
C18A C17A H17A 110.5 . . ?
C16A C17A H17A 110.5 . . ?
C18A C17A H17B 110.5 . . ?
C16A C17A H17B 110.5 . . ?
H17A C17A H17B 108.7 . . ?
C18B C17B C16B 105.9(4) . . ?
C18B C17B H17C 110.6 . . ?
C16B C17B H17C 110.6 . . ?
C18B C17B H17D 110.6 . . ?
C16B C17B H17D 110.6 . . ?
H17C C17B H17D 108.7 . . ?
C16C C17C C18C 105.9(4) . . ?
C16C C17C H17E 110.6 . . ?
C18C C17C H17E 110.6 . . ?
C16C C17C H17F 110.6 . . ?
C18C C17C H17F 110.6 . . ?
H17E C17C H17F 108.7 . . ?
C18D C17D C16D 103.9(4) . . ?
C18D C17D H17G 111.0 . . ?
C16D C17D H17G 111.0 . . ?
C18D C17D H17H 111.0 . . ?
C16D C17D H17H 111.0 . . ?
H17G C17D H17H 109.0 . . ?
C19A C18A C17A 108.4(4) . . ?
C19A C18A H18A 110.0 . . ?
C17A C18A H18A 110.0 . . ?
C19A C18A H18B 110.0 . . ?
C17A C18A H18B 110.0 . . ?
H18A C18A H18B 108.4 . . ?
C19B C18B C17B 107.7(4) . . ?
C19B C18B H18C 110.2 . . ?
C17B C18B H18C 110.2 . . ?
C19B C18B H18D 110.2 . . ?
C17B C18B H18D 110.2 . . ?
H18C C18B H18D 108.5 . . ?
C19C C18C C17C 108.0(5) . . ?
C19C C18C H18E 110.1 . . ?
C17C C18C H18E 110.1 . . ?
C19C C18C H18F 110.1 . . ?
C17C C18C H18F 110.1 . . ?
H18E C18C H18F 108.4 . . ?
C17D C18D C19D 106.7(4) . . ?
C17D C18D H18G 110.4 . . ?
C19D C18D H18G 110.4 . . ?
C17D C18D H18H 110.4 . . ?
C19D C18D H18H 110.4 . . ?
H18G C18D H18H 108.6 . . ?
C18A C19A C20A 107.7(4) . . ?
C18A C19A H19A 110.2 . . ?
C20A C19A H19A 110.2 . . ?
C18A C19A H19B 110.2 . . ?
C20A C19A H19B 110.2 . . ?
H19A C19A H19B 108.5 . . ?
C18B C19B C20B 108.8(4) . . ?
C18B C19B H19C 109.9 . . ?
C20B C19B H19C 109.9 . . ?
C18B C19B H19D 109.9 . . ?
C20B C19B H19D 109.9 . . ?
H19C C19B H19D 108.3 . . ?
C20C C19C C18C 105.4(5) . . ?
C20C C19C H19E 110.7 . . ?
C18C C19C H19E 110.7 . . ?
C20C C19C H19F 110.7 . . ?
C18C C19C H19F 110.7 . . ?
H19E C19C H19F 108.8 . . ?
C20D C19D C18D 107.4(4) . . ?
C20D C19D H19G 110.2 . . ?
C18D C19D H19G 110.2 . . ?
C20D C19D H19H 110.2 . . ?
C18D C19D H19H 110.2 . . ?
H19G C19D H19H 108.5 . . ?
N2D Cu2 N2B 177.83(12) . . ?
N2D Cu2 N2C 88.99(11) . . ?
N2B Cu2 N2C 90.22(11) . . ?
N2D Cu2 N2A 90.63(11) . . ?
N2B Cu2 N2A 90.12(11) . . ?
N2C Cu2 N2A 178.63(11) . . ?
N2D Cu2 O5R 96.2(4) . . ?
N2B Cu2 O5R 85.8(4) . . ?
N2C Cu2 O5R 87.7(4) . . ?
N2A Cu2 O5R 93.7(4) . . ?
N2D Cu2 Cl1 89.24(8) . . ?
N2B Cu2 Cl1 88.73(8) . . ?
N2C Cu2 Cl1 89.37(8) . . ?
N2A Cu2 Cl1 89.31(8) . . ?
O5R Cu2 Cl1 173.8(3) . . ?
O3 Cl2 O4 111.7(4) . . ?
O3 Cl2 O1 109.3(2) . . ?
O4 Cl2 O1 108.1(3) . . ?
O3 Cl2 O2 113.1(4) . . ?
O4 Cl2 O2 105.9(3) . . ?
O1 Cl2 O2 108.7(2) . . ?
C6A N2A C10A 117.9(3) . . ?
C6A N2A Cu2 119.4(2) . . ?
C10A N2A Cu2 122.0(2) . . ?
C10B N2B C6B 117.9(3) . . ?
C10B N2B Cu2 121.6(2) . . ?
C6B N2B Cu2 119.6(2) . . ?
C10C N2C C6C 118.0(3) . . ?
C10C N2C Cu2 121.2(2) . . ?
C6C N2C Cu2 120.2(2) . . ?
C10D N2D C6D 118.2(3) . . ?
C10D N2D Cu2 121.9(2) . . ?
C6D N2D Cu2 119.6(2) . . ?
C1A C2A C3A 116.3(3) . . ?
C1A C2A Si1A 122.5(3) . . ?
C3A C2A Si1A 121.2(3) . . ?
C1B C2B C3B 115.6(3) . . ?
C1B C2B Si1B 122.2(3) . . ?
C3B C2B Si1B 122.1(3) . . ?
C1C C2C C3C 115.2(3) . . ?
C1C C2C Si1C 123.9(3) . . ?
C3C C2C Si1C 120.9(3) . . ?
C1D C2D C3D 115.7(3) . . ?
C1D C2D Si1D 122.9(3) . . ?
C3D C2D Si1D 121.4(3) . . ?
C19A C20A C16A 104.7(4) . . ?
C19A C20A H20A 110.8 . . ?
C16A C20A H20A 110.8 . . ?
C19A C20A H20B 110.8 . . ?
C16A C20A H20B 110.8 . . ?
H20A C20A H20B 108.9 . . ?
C19B C20B C16B 105.9(4) . . ?
C19B C20B H20C 110.6 . . ?
C16B C20B H20C 110.6 . . ?
C19B C20B H20D 110.6 . . ?
C16B C20B H20D 110.6 . . ?
H20C C20B H20D 108.7 . . ?
C19C C20C C16C 105.4(4) . . ?
C19C C20C H20E 110.7 . . ?
C16C C20C H20E 110.7 . . ?
C19C C20C H20F 110.7 . . ?
C16C C20C H20F 110.7 . . ?
H20E C20C H20F 108.8 . . ?
C19D C20D C16D 106.8(4) . . ?
C19D C20D H20G 110.4 . . ?
C16D C20D H20G 110.4 . . ?
C19D C20D H20H 110.4 . . ?
C16D C20D H20H 110.4 . . ?
H20G C20D H20H 108.6 . . ?
C3T C2T C1T 118.0(7) . . ?
C3T C2T H2T 121.0 . . ?
C1T C2T H2T 121.0 . . ?
C5A C4A C3A 119.3(3) . . ?
C5A C4A H4A 120.4 . . ?
C3A C4A H4A 120.4 . . ?
C3B C4B C5B 118.9(4) . . ?
C3B C4B H4B 120.6 . . ?
C5B C4B H4B 120.6 . . ?
C3C C4C C5C 119.1(4) . . ?
C3C C4C H4C 120.4 . . ?
C5C C4C H4C 120.4 . . ?
C5D C4D C3D 119.5(4) . . ?
C5D C4D H4D 120.2 . . ?
C3D C4D H4D 120.2 . . ?
C5T C4T C3T 118.6(7) . . ?
C5T C4T H4T 120.7 . . ?
C3T C4T H4T 120.7 . . ?
N1A C5A C4A 122.2(3) . . ?
N1A C5A H5A 118.9 . . ?
C4A C5A H5A 118.9 . . ?
N1B C5B C4B 121.5(3) . . ?
N1B C5B H5B 119.2 . . ?
C4B C5B H5B 119.2 . . ?
N1C C5C C4C 121.7(3) . . ?
N1C C5C H5C 119.1 . . ?
C4C C5C H5C 119.1 . . ?
N1D C5D C4D 121.4(3) . . ?
N1D C5D H5D 119.3 . . ?
C4D C5D H5D 119.3 . . ?
C4T C5T C6T 118.8(7) . . ?
C4T C5T H5T 120.6 . . ?
C6T C5T H5T 120.6 . . ?

loop_
_geom_bond_atom_site_label_1
_geom_bond_atom_site_label_2
_geom_bond_distance
_geom_bond_site_symmetry_2
_geom_bond_publ_flag
C15T C16T 1.3900 . ?
C15T C20T 1.3900 . ?
C15T C21T 1.471(16) . ?
C16T C17T 1.3900 . ?
C16T H16T 0.9500 . ?
C17T C18T 1.3900 . ?
C17T H17T 0.9500 . ?
C18T C19T 1.3900 . ?
C18T H18T 0.9500 . ?
C19T C20T 1.3900 . ?
C19T H19T 0.9500 . ?
C20T H20T 0.9500 . ?
C21T H21A 0.9800 . ?
C21T H21B 0.9800 . ?
C21T H21C 0.9800 . ?
C22T C23T 1.3900 . ?
C22T C27T 1.3900 . ?
C22T C28T 1.424(18) . ?
C23T C24T 1.3900 . ?
C23T H23T 0.9500 . ?
C24T C25T 1.3900 . ?
C24T H24T 0.9500 . ?
C25T C26T 1.3900 . ?
C25T H25T 0.9500 . ?
C26T C27T 1.3900 . ?
C26T H26T 0.9500 . ?
C27T H27T 0.9500 . ?
C28T H28A 0.9800 . ?
C28T H28B 0.9800 . ?
C28T H28C 0.9800 . ?
C29T C35T 1.38(3) . ?
C29T C30T 1.3900 . ?
C29T C34T 1.3900 . ?
C30T C31T 1.3900 . ?
C30T H30T 0.9500 . ?
C31T C32T 1.3900 . ?
C31T H31T 0.9500 . ?
C32T C33T 1.3900 . ?
C32T H32T 0.9500 . ?
C33T C34T 1.3900 . ?
C33T H33T 0.9500 . ?
C34T H34T 0.9500 . ?
C35T H35A 0.9800 . ?
C35T H35B 0.9800 . ?
C35T H35C 0.9800 . ?
Cl4 O10 1.123(18) . ?
Cl4 O12 1.294(18) . ?
Cl4 O9 1.404(14) . ?
Cl4 O11 1.660(15) . ?
Cl5 O14 1.297(17) . ?
Cl5 O13 1.321(17) . ?
Cl5 O16 1.450(13) . ?
Cl5 O15 1.596(15) . ?
Cl3 O8 1.291(14) . ?
Cl3 O5 1.335(15) . ?
Cl3 O7 1.370(15) . ?
Cl3 O6 1.422(16) . ?
Cl3R O6R 1.419(13) . ?
Cl3R O5R 1.434(13) . ?
Cl3R O7R 1.451(13) . ?
Cl3R O8R 1.457(11) . ?
O5R Cu2 2.364(12) . ?
C8T C9T 1.3900 . ?
C8T C13T 1.3900 . ?
C8T C14T 1.475(12) . ?
C9T C10T 1.3900 . ?
C9T H9T 0.9500 . ?
C10T C11T 1.3900 . ?
C10T H10T 0.9500 . ?
C11T C12T 1.3900 . ?
C11T H11T 0.9500 . ?
C12T C13T 1.3900 . ?
C12T H12T 0.9500 . ?
C13T H13T 0.9500 . ?
C14T H14Q 0.9800 . ?
C14T H14R 0.9800 . ?
C14T H14S 0.9800 . ?
C8R C9R 1.3900 . ?
C8R C13R 1.3900 . ?
C8R C14R 1.47(2) . ?
C9R C10R 1.3900 . ?
C9R H9R 0.9500 . ?
C10R C11R 1.3900 . ?
C10R H10R 0.9500 . ?
C11R C12R 1.3900 . ?
C11R H11R 0.9500 . ?
C12R C13R 1.3900 . ?
C12R H12R 0.9500 . ?
C13R H13R 0.9500 . ?
C14R H14T 0.9800 . ?
C14R H14U 0.9800 . ?
C14R H14V 0.9800 . ?
C11A C15A 1.52(6) . ?
C11A C12A 1.74(4) . ?
C11A Si1A 1.94(2) . ?
C11A H11A 1.0000 . ?
C12A C13A 1.47(2) . ?
C12A H12A 0.9900 . ?
C12A H12B 0.9900 . ?
C13A C14A 1.36(2) . ?
C13A H13A 0.9900 . ?
C13A H13B 0.9900 . ?
C14A C15A 1.45(4) . ?
C14A H14A 0.9900 . ?
C14A H14B 0.9900 . ?
C15A H15A 0.9900 . ?
C15A H15B 0.9900 . ?
C11E C12E 1.42(4) . ?
C11E C15E 1.61(5) . ?
C11E Si1A 1.82(2) . ?
C11E H11E 1.0000 . ?
C12E C13E 1.53(3) . ?
C12E H12C 0.9900 . ?
C12E H12D 0.9900 . ?
C13E C14E 1.36(2) . ?
C13E H13C 0.9900 . ?
C13E H13D 0.9900 . ?
C14E C15E 1.58(4) . ?
C14E H14C 0.9900 . ?
C14E H14D 0.9900 . ?
C15E H15C 0.9900 . ?
C15E H15D 0.9900 . ?
C11B C15B 1.51(3) . ?
C11B C12B 1.53(2) . ?
C11B Si1B 1.92(2) . ?
C11B H11B 1.0000 . ?
C12B C13B 1.48(2) . ?
C12B H12E 0.9900 . ?
C12B H12F 0.9900 . ?
C13B C14B 1.47(3) . ?
C13B H13E 0.9900 . ?
C13B H13F 0.9900 . ?
C14B C15B 1.48(3) . ?
C14B H14E 0.9900 . ?
C14B H14F 0.9900 . ?
C15B H15E 0.9900 . ?
C15B H15F 0.9900 . ?
C11F C12F 1.59(3) . ?
C11F C15F 1.68(4) . ?
C11F Si1B 1.82(2) . ?
C11F H11F 1.0000 . ?
C12F C13F 1.53(3) . ?
C12F H12G 0.9900 . ?
C12F H12H 0.9900 . ?
C13F C14F 1.64(3) . ?
C13F H13G 0.9900 . ?
C13F H13H 0.9900 . ?
C14F C15F 1.56(3) . ?
C14F H14G 0.9900 . ?
C14F H14H 0.9900 . ?
C15F H15G 0.9900 . ?
C15F H15H 0.9900 . ?
C11C C15C 1.44(3) . ?
C11C C12C 1.67(3) . ?
C11C Si1C 1.887(19) . ?
C11C H11C 1.0000 . ?
C12C C13C 1.56(3) . ?
C12C H12I 0.9900 . ?
C12C H12J 0.9900 . ?
C13C C14C 1.560(18) . ?
C13C H13I 0.9900 . ?
C13C H13J 0.9900 . ?
C14C C15C 1.51(2) . ?
C14C H14I 0.9900 . ?
C14C H14J 0.9900 . ?
C15C H15I 0.9900 . ?
C15C H15J 0.9900 . ?
C11G C12G 1.32(6) . ?
C11G C15G 1.75(6) . ?
C11G Si1C 1.83(4) . ?
C11G H11G 1.0000 . ?
C12G C13G 1.54(5) . ?
C12G H12K 0.9900 . ?
C12G H12L 0.9900 . ?
C13G C14G 1.63(4) . ?
C13G H13K 0.9900 . ?
C13G H13L 0.9900 . ?
C14G C15G 1.57(5) . ?
C14G H14K 0.9900 . ?
C14G H14L 0.9900 . ?
C15G H15K 0.9900 . ?
C15G H15L 0.9900 . ?
C11D C15D 1.533(19) . ?
C11D C12D 1.538(14) . ?
C11D Si1D 1.852(12) . ?
C11D H11D 1.0000 . ?
C12D C13D 1.457(13) . ?
C12D H12M 0.9900 . ?
C12D H12N 0.9900 . ?
C13D C14D 1.597(17) . ?
C13D H13M 0.9900 . ?
C13D H13N 0.9900 . ?
C14D C15D 1.492(16) . ?
C14D H14M 0.9900 . ?
C14D H14N 0.9900 . ?
C15D H15M 0.9900 . ?
C15D H15N 0.9900 . ?
C11H C12H 1.51(5) . ?
C11H C15H 1.51(7) . ?
C11H Si1D 1.91(4) . ?
C11H H11H 1.0000 . ?
C12H C13H 1.50(3) . ?
C12H H12O 0.9900 . ?
C12H H12P 0.9900 . ?
C13H C14H 1.61(4) . ?
C13H H13O 0.9900 . ?
C13H H13P 0.9900 . ?
C14H C15H 1.69(5) . ?
C14H H14O 0.9900 . ?
C14H H14P 0.9900 . ?
C15H H15O 0.9900 . ?
C15H H15P 0.9900 . ?
C3A C4A 1.380(6) . ?
C3A C2A 1.398(5) . ?
C3A H3A 0.9500 . ?
C3B C4B 1.379(6) . ?
C3B C2B 1.397(5) . ?
C3B H3B 0.9500 . ?
C3C C4C 1.372(6) . ?
C3C C2C 1.394(5) . ?
C3C H3C 0.9500 . ?
C3D C4D 1.384(6) . ?
C3D C2D 1.398(5) . ?
C3D H3D 0.9500 . ?
C3T C2T 1.359(9) . ?
C3T C4T 1.377(10) . ?
C3T H3T 0.9500 . ?
O4 Cl2 1.415(4) . ?
C6A N2A 1.340(4) . ?
C6A C7A 1.394(5) . ?
C6A H6A 0.9500 . ?
C6B N2B 1.343(5) . ?
C6B C7B 1.393(5) . ?
C6B H6B 0.9500 . ?
C6C N2C 1.354(4) . ?
C6C C7C 1.393(5) . ?
C6C H6C 0.9500 . ?
C6D N2D 1.350(4) . ?
C6D C7D 1.390(5) . ?
C6D H6D 0.9500 . ?
C6T C1T 1.328(9) . ?
C6T C5T 1.402(10) . ?
C6T H6T 0.9500 . ?
C7A C8A 1.404(5) . ?
C7A Si1A 1.885(4) . ?
C7B C8B 1.404(5) . ?
C7B Si1B 1.887(4) . ?
C7C C8C 1.397(5) . ?
C7C Si1C 1.897(4) . ?
C7D C8D 1.406(5) . ?
C7D Si1D 1.887(4) . ?
C7T C1T 1.426(9) . ?
C7T H7T1 0.9800 . ?
C7T H7T2 0.9800 . ?
C7T H7T3 0.9800 . ?
C8A C9A 1.384(6) . ?
C8A H8D 0.9500 . ?
C8B C9B 1.373(6) . ?
C8B H8E 0.9500 . ?
C8C C9C 1.383(6) . ?
C8C H8F 0.9500 . ?
C8D C9D 1.376(6) . ?
C8D H8G 0.9500 . ?
C9A C10A 1.382(5) . ?
C9A H9A 0.9500 . ?
C9B C10B 1.380(6) . ?
C9B H9B 0.9500 . ?
C9C C10C 1.374(5) . ?
C9C H9C 0.9500 . ?
C9D C10D 1.385(5) . ?
C9D H9D 0.9500 . ?
Cu1 N1C 2.027(3) . ?
Cu1 N1D 2.028(3) . ?
Cu1 N1B 2.042(3) . ?
Cu1 N1A 2.047(3) . ?
Cu1 O1 2.379(3) . ?
Cu1 Cl1 2.6606(9) . ?
Cl1 Cu2 2.6722(9) . ?
Si1A C16A 1.865(4) . ?
Si1A C2A 1.892(4) . ?
Si1B C16B 1.862(4) . ?
Si1B C2B 1.890(4) . ?
Si1C C16C 1.873(4) . ?
Si1C C2C 1.893(4) . ?
Si1D C16D 1.868(4) . ?
Si1D C2D 1.888(4) . ?
O1 Cl2 1.420(3) . ?
N1A C5A 1.347(4) . ?
N1A C1A 1.347(4) . ?
N1B C1B 1.340(4) . ?
N1B C5B 1.341(5) . ?
N1C C5C 1.340(4) . ?
N1C C1C 1.346(4) . ?
N1D C5D 1.340(5) . ?
N1D C1D 1.346(4) . ?
C1A C2A 1.389(5) . ?
C1A H1A 0.9500 . ?
C1B C2B 1.394(5) . ?
C1B H1B 0.9500 . ?
C1C C2C 1.387(5) . ?
C1C H1C 0.9500 . ?
C1D C2D 1.391(5) . ?
C1D H1D 0.9500 . ?
C1T C2T 1.462(9) . ?
C10A N2A 1.351(4) . ?
C10A H10A 0.9500 . ?
C10B N2B 1.341(4) . ?
C10B H10B 0.9500 . ?
C10C N2C 1.338(4) . ?
C10C H10C 0.9500 . ?
C10D N2D 1.342(4) . ?
C10D H10D 0.9500 . ?
C16A C20A 1.539(6) . ?
C16A C17A 1.544(6) . ?
C16A H16A 1.0000 . ?
C16B C17B 1.539(6) . ?
C16B C20B 1.542(6) . ?
C16B H16B 1.0000 . ?
C16C C17C 1.492(6) . ?
C16C C20C 1.537(6) . ?
C16C H16C 1.0000 . ?
C16D C17D 1.538(5) . ?
C16D C20D 1.540(6) . ?
C16D H16D 1.0000 . ?
C17A C18A 1.501(7) . ?
C17A H17A 0.9900 . ?
C17A H17B 0.9900 . ?
C17B C18B 1.516(7) . ?
C17B H17C 0.9900 . ?
C17B H17D 0.9900 . ?
C17C C18C 1.529(7) . ?
C17C H17E 0.9900 . ?
C17C H17F 0.9900 . ?
C17D C18D 1.510(7) . ?
C17D H17G 0.9900 . ?
C17D H17H 0.9900 . ?
C18A C19A 1.489(8) . ?
C18A H18A 0.9900 . ?
C18A H18B 0.9900 . ?
C18B C19B 1.474(8) . ?
C18B H18C 0.9900 . ?
C18B H18D 0.9900 . ?
C18C C19C 1.502(9) . ?
C18C H18E 0.9900 . ?
C18C H18F 0.9900 . ?
C18D C19D 1.514(7) . ?
C18D H18G 0.9900 . ?
C18D H18H 0.9900 . ?
C19A C20A 1.516(7) . ?
C19A H19A 0.9900 . ?
C19A H19B 0.9900 . ?
C19B C20B 1.501(7) . ?
C19B H19C 0.9900 . ?
C19B H19D 0.9900 . ?
C19C C20C 1.500(8) . ?
C19C H19E 0.9900 . ?
C19C H19F 0.9900 . ?
C19D C20D 1.497(7) . ?
C19D H19G 0.9900 . ?
C19D H19H 0.9900 . ?
Cu2 N2D 2.038(3) . ?
Cu2 N2B 2.038(3) . ?
Cu2 N2C 2.040(3) . ?
Cu2 N2A 2.045(3) . ?
Cl2 O3 1.375(4) . ?
Cl2 O2 1.429(4) . ?
C20A H20A 0.9900 . ?
C20A H20B 0.9900 . ?
C20B H20C 0.9900 . ?
C20B H20D 0.9900 . ?
C20C H20E 0.9900 . ?
C20C H20F 0.9900 . ?
C20D H20G 0.9900 . ?
C20D H20H 0.9900 . ?
C2T H2T 0.9500 . ?
C4A C5A 1.374(5) . ?
C4A H4A 0.9500 . ?
C4B C5B 1.385(5) . ?
C4B H4B 0.9500 . ?
C4C C5C 1.382(5) . ?
C4C H4C 0.9500 . ?
C4D C5D 1.376(5) . ?
C4D H4D 0.9500 . ?
C4T C5T 1.374(10) . ?
C4T H4T 0.9500 . ?
C5A H5A 0.9500 . ?
C5B H5B 0.9500 . ?
C5C H5C 0.9500 . ?
C5D H5D 0.9500 . ?
C5T H5T 0.9500 . ?

loop_
_geom_torsion_atom_site_label_1
_geom_torsion_atom_site_label_2
_geom_torsion_atom_site_label_3
_geom_torsion_atom_site_label_4
_geom_torsion
_geom_torsion_site_symmetry_1
_geom_torsion_site_symmetry_2
_geom_torsion_site_symmetry_3
_geom_torsion_site_symmetry_4
_geom_torsion_publ_flag
C20T C15T C16T C17T 0.0 . . . . ?
C21T C15T C16T C17T 175.5(11) . . . . ?
C15T C16T C17T C18T 0.0 . . . . ?
C16T C17T C18T C19T 0.0 . . . . ?
C17T C18T C19T C20T 0.0 . . . . ?
C18T C19T C20T C15T 0.0 . . . . ?
C16T C15T C20T C19T 0.0 . . . . ?
C21T C15T C20T C19T -175.6(11) . . . . ?
C27T C22T C23T C24T 0.0 . . . . ?
C28T C22T C23T C24T -178.5(10) . . . . ?
C22T C23T C24T C25T 0.0 . . . . ?
C23T C24T C25T C26T 0.0 . . . . ?
C24T C25T C26T C27T 0.0 . . . . ?
C25T C26T C27T C22T 0.0 . . . . ?
C23T C22T C27T C26T 0.0 . . . . ?
C28T C22T C27T C26T 178.2(12) . . . . ?
C35T C29T C30T C31T -162(2) . . . . ?
C34T C29T C30T C31T 0.0 . . . . ?
C29T C30T C31T C32T 0.0 . . . . ?
C30T C31T C32T C33T 0.0 . . . . ?
C31T C32T C33T C34T 0.0 . . . . ?
C32T C33T C34T C29T 0.0 . . . . ?
C35T C29T C34T C33T 158(2) . . . . ?
C30T C29T C34T C33T 0.0 . . . . ?
O6R Cl3R O5R Cu2 -152(3) . . . . ?
O7R Cl3R O5R Cu2 -28(4) . . . . ?
O8R Cl3R O5R Cu2 94(3) . . . . ?
C13T C8T C9T C10T 0.0 . . . . ?
C14T C8T C9T C10T -177.7(8) . . . . ?
C8T C9T C10T C11T 0.0 . . . . ?
C9T C10T C11T C12T 0.0 . . . . ?
C10T C11T C12T C13T 0.0 . . . . ?
C11T C12T C13T C8T 0.0 . . . . ?
C9T C8T C13T C12T 0.0 . . . . ?
C14T C8T C13T C12T 177.6(8) . . . . ?
C13R C8R C9R C10R 0.0 . . . . ?
C14R C8R C9R C10R 177.6(15) . . . . ?
C8R C9R C10R C11R 0.0 . . . . ?
C9R C10R C11R C12R 0.0 . . . . ?
C10R C11R C12R C13R 0.0 . . . . ?
C11R C12R C13R C8R 0.0 . . . . ?
C9R C8R C13R C12R 0.0 . . . . ?
C14R C8R C13R C12R -177.5(16) . . . . ?
C15A C11A C12A C13A 19(2) . . . . ?
Si1A C11A C12A C13A 132.8(15) . . . . ?
C11A C12A C13A C14A -29.2(19) . . . . ?
C12A C13A C14A C15A 27(3) . . . . ?
C13A C14A C15A C11A -13(4) . . . . ?
C12A C11A C15A C14A -5(4) . . . . ?
Si1A C11A C15A C14A -110(3) . . . . ?
C15E C11E C12E C13E 12(3) . . . . ?
Si1A C11E C12E C13E 150.7(18) . . . . ?
C11E C12E C13E C14E -12(2) . . . . ?
C12E C13E C14E C15E 7(3) . . . . ?
C13E C14E C15E C11E 0(3) . . . . ?
C12E C11E C15E C14E -8(4) . . . . ?
Si1A C11E C15E C14E -151(2) . . . . ?
C15B C11B C12B C13B 20(2) . . . . ?
Si1B C11B C12B C13B 138.1(14) . . . . ?
C11B C12B C13B C14B -34(2) . . . . ?
C12B C13B C14B C15B 31(2) . . . . ?
C13B C14B C15B C11B -20(3) . . . . ?
C12B C11B C15B C14B 0(3) . . . . ?
Si1B C11B C15B C14B -115(2) . . . . ?
C15F C11F C12F C13F -20(2) . . . . ?
Si1B C11F C12F C13F 106.9(17) . . . . ?
C11F C12F C13F C14F 35.0(19) . . . . ?
C12F C13F C14F C15F -41(2) . . . . ?
C13F C14F C15F C11F 26(2) . . . . ?
C12F C11F C15F C14F -4(3) . . . . ?
Si1B C11F C15F C14F -135.3(17) . . . . ?
C15C C11C C12C C13C 5(2) . . . . ?
Si1C C11C C12C C13C 138.3(15) . . . . ?
C11C C12C C13C C14C 24(2) . . . . ?
C12C C13C C14C C15C -44.2(17) . . . . ?
C12C C11C C15C C14C -32.9(19) . . . . ?
Si1C C11C C15C C14C -159.7(12) . . . . ?
C13C C14C C15C C11C 48.5(16) . . . . ?
C15G C11G C12G C13G 39(5) . . . . ?
Si1C C11G C12G C13G 166(3) . . . . ?
C11G C12G C13G C14G -35(5) . . . . ?
C12G C13G C14G C15G 13(3) . . . . ?
C13G C14G C15G C11G 6(3) . . . . ?
C12G C11G C15G C14G -27(4) . . . . ?
Si1C C11G C15G C14G -161(2) . . . . ?
C15D C11D C12D C13D 34.7(12) . . . . ?
Si1D C11D C12D C13D 161.2(10) . . . . ?
C11D C12D C13D C14D -24.7(15) . . . . ?
C12D C13D C14D C15D 5.9(17) . . . . ?
C13D C14D C15D C11D 15.7(14) . . . . ?
C12D C11D C15D C14D -31.3(12) . . . . ?
Si1D C11D C15D C14D -157.2(9) . . . . ?
C15H C11H C12H C13H -27(4) . . . . ?
Si1D C11H C12H C13H -162(3) . . . . ?
C11H C12H C13H C14H 47(3) . . . . ?
C12H C13H C14H C15H -52(3) . . . . ?
C12H C11H C15H C14H -6(4) . . . . ?
Si1D C11H C15H C14H 128(3) . . . . ?
C13H C14H C15H C11H 35(3) . . . . ?
N2A C6A C7A C8A 2.2(5) . . . . ?
N2A C6A C7A Si1A 178.1(3) . . . . ?
N2B C6B C7B C8B 1.7(5) . . . . ?
N2B C6B C7B Si1B -179.0(3) . . . . ?
N2C C6C C7C C8C 1.7(5) . . . . ?
N2C C6C C7C Si1C -178.0(3) . . . . ?
N2D C6D C7D C8D 2.8(5) . . . . ?
N2D C6D C7D Si1D -178.4(3) . . . . ?
C6A C7A C8A C9A 0.3(5) . . . . ?
Si1A C7A C8A C9A -175.6(3) . . . . ?
C6B C7B C8B C9B 1.3(5) . . . . ?
Si1B C7B C8B C9B -178.0(3) . . . . ?
C6C C7C C8C C9C 1.2(5) . . . . ?
Si1C C7C C8C C9C -179.1(3) . . . . ?
C6D C7D C8D C9D 0.0(6) . . . . ?
Si1D C7D C8D C9D -178.9(3) . . . . ?
C7A C8A C9A C10A -1.7(6) . . . . ?
C7B C8B C9B C10B -2.5(6) . . . . ?
C7C C8C C9C C10C -2.3(6) . . . . ?
C7D C8D C9D C10D -1.7(6) . . . . ?
C12E C11E Si1A C16A 46(2) . . . . ?
C15E C11E Si1A C16A -176(2) . . . . ?
C12E C11E Si1A C7A 169.8(18) . . . . ?
C15E C11E Si1A C7A -52(2) . . . . ?
C12E C11E Si1A C2A -71(2) . . . . ?
C15E C11E Si1A C2A 67(2) . . . . ?
C6A C7A Si1A C11E 146.7(9) . . . . ?
C8A C7A Si1A C11E -37.7(9) . . . . ?
C6A C7A Si1A C16A -86.4(3) . . . . ?
C8A C7A Si1A C16A 89.3(3) . . . . ?
C6A C7A Si1A C2A 30.6(3) . . . . ?
C8A C7A Si1A C2A -153.7(3) . . . . ?
C6A C7A Si1A C11A 148.9(10) . . . . ?
C8A C7A Si1A C11A -35.4(10) . . . . ?
C12F C11F Si1B C16B 68.1(18) . . . . ?
C15F C11F Si1B C16B -164.2(13) . . . . ?
C12F C11F Si1B C7B -167.3(14) . . . . ?
C15F C11F Si1B C7B -39.6(18) . . . . ?
C12F C11F Si1B C2B -49.1(17) . . . . ?
C15F C11F Si1B C2B 78.6(16) . . . . ?
C6B C7B Si1B C11F 146.3(8) . . . . ?
C8B C7B Si1B C11F -34.4(9) . . . . ?
C6B C7B Si1B C16B -87.8(3) . . . . ?
C8B C7B Si1B C16B 91.4(3) . . . . ?
C6B C7B Si1B C2B 31.3(3) . . . . ?
C8B C7B Si1B C2B -149.5(3) . . . . ?
C6B C7B Si1B C11B 147.1(8) . . . . ?
C8B C7B Si1B C11B -33.7(8) . . . . ?
C12G C11G Si1C C16C -170(4) . . . . ?
C15G C11G Si1C C16C -47(3) . . . . ?
C12G C11G Si1C C2C 71(4) . . . . ?
C15G C11G Si1C C2C -166(2) . . . . ?
C12G C11G Si1C C7C -46(4) . . . . ?
C15G C11G Si1C C7C 77(2) . . . . ?
C15C C11C Si1C C16C -47.1(18) . . . . ?
C12C C11C Si1C C16C -171.7(13) . . . . ?
C15C C11C Si1C C2C -163.2(14) . . . . ?
C12C C11C Si1C C2C 72.1(16) . . . . ?
C15C C11C Si1C C7C 75.9(16) . . . . ?
C12C C11C Si1C C7C -48.7(17) . . . . ?
C6C C7C Si1C C11G 147.7(15) . . . . ?
C8C C7C Si1C C11G -32.0(15) . . . . ?
C6C C7C Si1C C16C -82.6(3) . . . . ?
C8C C7C Si1C C16C 97.7(3) . . . . ?
C6C C7C Si1C C11C 153.2(8) . . . . ?
C8C C7C Si1C C11C -26.5(8) . . . . ?
C6C C7C Si1C C2C 32.8(3) . . . . ?
C8C C7C Si1C C2C -146.9(3) . . . . ?
C15D C11D Si1D C16D -176.3(6) . . . . ?
C12D C11D Si1D C16D 62.1(9) . . . . ?
C15D C11D Si1D C7D -57.1(8) . . . . ?
C12D C11D Si1D C7D -178.7(7) . . . . ?
C15D C11D Si1D C2D 63.0(8) . . . . ?
C12D C11D Si1D C2D -58.6(10) . . . . ?
C6D C7D Si1D C11D 148.8(5) . . . . ?
C8D C7D Si1D C11D -32.4(5) . . . . ?
C6D C7D Si1D C16D -89.9(3) . . . . ?
C8D C7D Si1D C16D 88.9(3) . . . . ?
C6D C7D Si1D C2D 26.7(4) . . . . ?
C8D C7D Si1D C2D -154.5(3) . . . . ?
C6D C7D Si1D C11H 141.2(15) . . . . ?
C8D C7D Si1D C11H -40.0(16) . . . . ?
C5A N1A C1A C2A -3.4(5) . . . . ?
Cu1 N1A C1A C2A 165.5(3) . . . . ?
C5B N1B C1B C2B -3.3(5) . . . . ?
Cu1 N1B C1B C2B 164.8(3) . . . . ?
C5C N1C C1C C2C -3.2(5) . . . . ?
Cu1 N1C C1C C2C 171.2(3) . . . . ?
C5D N1D C1D C2D -1.5(5) . . . . ?
Cu1 N1D C1D C2D 167.0(3) . . . . ?
C5T C6T C1T C7T -178.0(6) . . . . ?
C5T C6T C1T C2T 3.8(10) . . . . ?
C8A C9A C10A N2A 0.8(6) . . . . ?
C8B C9B C10B N2B 0.7(6) . . . . ?
C8C C9C C10C N2C 0.6(6) . . . . ?
C8D C9D C10D N2D 0.7(6) . . . . ?
C11E Si1A C16A C20A 72.1(9) . . . . ?
C7A Si1A C16A C20A -54.9(3) . . . . ?
C2A Si1A C16A C20A -173.1(3) . . . . ?
C11A Si1A C16A C20A 64.5(10) . . . . ?
C11E Si1A C16A C17A -168.5(9) . . . . ?
C7A Si1A C16A C17A 64.5(3) . . . . ?
C2A Si1A C16A C17A -53.7(3) . . . . ?
C11A Si1A C16A C17A -176.1(10) . . . . ?
C11F Si1B C16B C17B 68.2(9) . . . . ?
C7B Si1B C16B C17B -58.5(4) . . . . ?
C2B Si1B C16B C17B -177.7(3) . . . . ?
C11B Si1B C16B C17B 59.7(8) . . . . ?
C11F Si1B C16B C20B -172.7(9) . . . . ?
C7B Si1B C16B C20B 60.5(4) . . . . ?
C2B Si1B C16B C20B -58.7(4) . . . . ?
C11B Si1B C16B C20B 178.7(8) . . . . ?
C11G Si1C C16C C17C 63.1(17) . . . . ?
C11C Si1C C16C C17C 63.8(9) . . . . ?
C2C Si1C C16C C17C -178.0(4) . . . . ?
C7C Si1C C16C C17C -59.9(4) . . . . ?
C11G Si1C C16C C20C -175.5(17) . . . . ?
C11C Si1C C16C C20C -174.8(8) . . . . ?
C2C Si1C C16C C20C -56.6(4) . . . . ?
C7C Si1C C16C C20C 61.5(4) . . . . ?
C11D Si1D C16D C17D 58.8(5) . . . . ?
C7D Si1D C16D C17D -58.4(3) . . . . ?
C2D Si1D C16D C17D -177.0(3) . . . . ?
C11H Si1D C16D C17D 70.2(14) . . . . ?
C11D Si1D C16D C20D 178.4(5) . . . . ?
C7D Si1D C16D C20D 61.2(4) . . . . ?
C2D Si1D C16D C20D -57.4(4) . . . . ?
C11H Si1D C16D C20D -170.2(14) . . . . ?
C20A C16A C17A C18A -26.5(5) . . . . ?
Si1A C16A C17A C18A -152.3(4) . . . . ?
C20B C16B C17B C18B 27.6(5) . . . . ?
Si1B C16B C17B C18B 152.4(4) . . . . ?
C20C C16C C17C C18C 27.7(6) . . . . ?
Si1C C16C C17C C18C 154.2(4) . . . . ?
C20D C16D C17D C18D 33.8(5) . . . . ?
Si1D C16D C17D C18D 159.0(3) . . . . ?
C16A C17A C18A C19A 12.6(7) . . . . ?
C16B C17B C18B C19B -17.9(7) . . . . ?
C16C C17C C18C C19C -11.0(8) . . . . ?
C16D C17D C18D C19D -30.0(6) . . . . ?
C17A C18A C19A C20A 6.7(8) . . . . ?
C17B C18B C19B C20B 0.5(7) . . . . ?
C17C C18C C19C C20C -10.7(9) . . . . ?
C17D C18D C19D C20D 14.4(7) . . . . ?
Cu1 O1 Cl2 O3 172.9(5) . . . . ?
Cu1 O1 Cl2 O4 -65.3(5) . . . . ?
Cu1 O1 Cl2 O2 49.2(5) . . . . ?
C7A C6A N2A C10A -3.0(5) . . . . ?
C7A C6A N2A Cu2 167.1(3) . . . . ?
C9A C10A N2A C6A 1.5(5) . . . . ?
C9A C10A N2A Cu2 -168.5(3) . . . . ?
C9B C10B N2B C6B 2.2(5) . . . . ?
C9B C10B N2B Cu2 -167.3(3) . . . . ?
C7B C6B N2B C10B -3.5(5) . . . . ?
C7B C6B N2B Cu2 166.2(3) . . . . ?
C9C C10C N2C C6C 2.2(5) . . . . ?
C9C C10C N2C Cu2 -168.7(3) . . . . ?
C7C C6C N2C C10C -3.4(5) . . . . ?
C7C C6C N2C Cu2 167.5(3) . . . . ?
C9D C10D N2D C6D 1.9(5) . . . . ?
C9D C10D N2D Cu2 -171.6(3) . . . . ?
C7D C6D N2D C10D -3.8(5) . . . . ?
C7D C6D N2D Cu2 169.9(3) . . . . ?
N1A C1A C2A C3A 1.9(5) . . . . ?
N1A C1A C2A Si1A -180.0(3) . . . . ?
C4A C3A C2A C1A 0.8(6) . . . . ?
C4A C3A C2A Si1A -177.4(3) . . . . ?
C11E Si1A C2A C1A -91.7(9) . . . . ?
C16A Si1A C2A C1A 147.4(3) . . . . ?
C7A Si1A C2A C1A 30.2(3) . . . . ?
C11A Si1A C2A C1A -86.6(10) . . . . ?
C11E Si1A C2A C3A 86.3(9) . . . . ?
C16A Si1A C2A C3A -34.6(4) . . . . ?
C7A Si1A C2A C3A -151.8(3) . . . . ?
C11A Si1A C2A C3A 91.4(10) . . . . ?
N1B C1B C2B C3B 0.8(5) . . . . ?
N1B C1B C2B Si1B 177.0(3) . . . . ?
C4B C3B C2B C1B 1.8(6) . . . . ?
C4B C3B C2B Si1B -174.4(3) . . . . ?
C11F Si1B C2B C1B -89.6(8) . . . . ?
C16B Si1B C2B C1B 151.1(3) . . . . ?
C7B Si1B C2B C1B 31.6(3) . . . . ?
C11B Si1B C2B C1B -81.7(7) . . . . ?
C11F Si1B C2B C3B 86.3(8) . . . . ?
C16B Si1B C2B C3B -32.9(4) . . . . ?
C7B Si1B C2B C3B -152.5(3) . . . . ?
C11B Si1B C2B C3B 94.2(7) . . . . ?
N1C C1C C2C C3C 3.8(5) . . . . ?
N1C C1C C2C Si1C -176.2(3) . . . . ?
C4C C3C C2C C1C -1.3(6) . . . . ?
C4C C3C C2C Si1C 178.7(4) . . . . ?
C11G Si1C C2C C1C -92.9(14) . . . . ?
C16C Si1C C2C C1C 140.5(3) . . . . ?
C11C Si1C C2C C1C -99.4(7) . . . . ?
C7C Si1C C2C C1C 22.3(4) . . . . ?
C11G Si1C C2C C3C 87.1(14) . . . . ?
C16C Si1C C2C C3C -39.5(4) . . . . ?
C11C Si1C C2C C3C 80.6(7) . . . . ?
C7C Si1C C2C C3C -157.7(3) . . . . ?
N1D C1D C2D C3D 1.1(5) . . . . ?
N1D C1D C2D Si1D -177.4(3) . . . . ?
C4D C3D C2D C1D 0.3(6) . . . . ?
C4D C3D C2D Si1D 178.8(3) . . . . ?
C11D Si1D C2D C1D -88.1(6) . . . . ?
C16D Si1D C2D C1D 147.9(3) . . . . ?
C7D Si1D C2D C1D 29.7(4) . . . . ?
C11H Si1D C2D C1D -91.6(17) . . . . ?
C11D Si1D C2D C3D 93.5(6) . . . . ?
C16D Si1D C2D C3D -30.5(4) . . . . ?
C7D Si1D C2D C3D -148.7(3) . . . . ?
C11H Si1D C2D C3D 90.0(17) . . . . ?
C18A C19A C20A C16A -23.3(6) . . . . ?
C17A C16A C20A C19A 30.3(5) . . . . ?
Si1A C16A C20A C19A 154.5(4) . . . . ?
C18B C19B C20B C16B 17.1(7) . . . . ?
C17B C16B C20B C19B -27.3(5) . . . . ?
Si1B C16B C20B C19B -152.5(4) . . . . ?
C18C C19C C20C C16C 27.8(8) . . . . ?
C17C C16C C20C C19C -34.8(7) . . . . ?
Si1C C16C C20C C19C -163.1(5) . . . . ?
C18D C19D C20D C16D 7.2(7) . . . . ?
C17D C16D C20D C19D -25.4(6) . . . . ?
Si1D C16D C20D C19D -150.9(4) . . . . ?
C4T C3T C2T C1T 1.5(10) . . . . ?
C6T C1T C2T C3T -2.6(8) . . . . ?
C7T C1T C2T C3T 179.0(6) . . . . ?
C2A C3A C4A C5A -1.8(6) . . . . ?
C2B C3B C4B C5B -1.9(6) . . . . ?
C2C C3C C4C C5C -1.6(7) . . . . ?
C2D C3D C4D C5D -1.2(7) . . . . ?
C2T C3T C4T C5T -1.4(11) . . . . ?
C1A N1A C5A C4A 2.2(5) . . . . ?
Cu1 N1A C5A C4A -166.5(3) . . . . ?
C3A C4A C5A N1A 0.3(6) . . . . ?
C1B N1B C5B C4B 3.1(5) . . . . ?
Cu1 N1B C5B C4B -164.6(3) . . . . ?
C3B C4B C5B N1B -0.6(6) . . . . ?
C1C N1C C5C C4C 0.0(5) . . . . ?
Cu1 N1C C5C C4C -174.3(3) . . . . ?
C3C C4C C5C N1C 2.3(7) . . . . ?
C1D N1D C5D C4D 0.5(5) . . . . ?
Cu1 N1D C5D C4D -167.9(3) . . . . ?
C3D C4D C5D N1D 0.8(6) . . . . ?
C3T C4T C5T C6T 2.3(10) . . . . ?
C1T C6T C5T C4T -3.7(11) . . . . ?
